data_1569147
loop_
_publ_author_name
'Jin, Qiu-Yan'
'Liang, Yuan-Yuan'
'Zhang, Zhi-Hui'
'Meng, Liao'
'Geng, Jun-Shan'
'Hu, Kong-Qiu'
'Yu, Ji-Pan'
'Chai, Zhi-Fang'
'Mei, Lei'
'Shi, Wei-Qun'

_publ_section_title
;
 Colossal negative thermal expansion in a cucurbit[8]uril-enabled
 uranyl-organic polythreading framework <i>via</i> thermally induced
 relaxation.
;
_journal_issue 23
_journal_name_full 'Chemical science'
_journal_page_first 6330
_journal_page_last 6340
_journal_paper_doi 10.1039/d3sc01343j
_journal_volume 14
_journal_year 2023
_chemical_formula_moiety 'C156 H140 N44 O50 U6, C48 H48 N32 O16'
_chemical_formula_sum 'C204 H188 N76 O66 U6'
_chemical_formula_weight 6188.47
_space_group_crystal_system monoclinic
_space_group_IT_number 15
_space_group_name_Hall '-C 2yc'
_space_group_name_H-M_alt 'C 1 2/c 1'
_atom_sites_solution_hydrogens mixed
_audit_creation_date 2022-11-07
_audit_creation_method
;
Olex2 1.5
(compiled 2022.04.07 svn.rca3783a0 for OlexSys, GUI svn.r6498)
;
_audit_update_record
;
2022-11-10 deposited with the CCDC.	2023-05-10 downloaded from the CCDC.
;
_cell_angle_alpha 90
_cell_angle_beta 126.859(2)
_cell_angle_gamma 90
_cell_formula_units_Z 4
_cell_length_a 50.275(3)
_cell_length_b 17.1463(12)
_cell_length_c 36.288(2)
_cell_measurement_reflns_used 9824
_cell_measurement_temperature 210(2)
_cell_measurement_theta_max 27.35
_cell_measurement_theta_min 2.58
_cell_volume 25029(3)
_computing_cell_refinement 'SAINT V8.40B (?, 2016)'
_computing_data_reduction 'SAINT V8.40B (?, 2016)'
_computing_molecular_graphics 'Olex2 1.5 (Dolomanov et al., 2009)'
_computing_publication_material 'Olex2 1.5 (Dolomanov et al., 2009)'
_computing_structure_refinement 'SHELXL 2016/6 (Sheldrick, 2015)'
_computing_structure_solution 'SHELXT 2018/2 (Sheldrick, 2018)'
_diffrn_ambient_temperature 210.00
_diffrn_measured_fraction_theta_full 0.990
_diffrn_measured_fraction_theta_max 0.980
_diffrn_measurement_device_type 'Bruker APEX-II CCD'
_diffrn_measurement_method '\f and \w scans'
_diffrn_radiation_type MoK\a
_diffrn_radiation_wavelength 0.71073
_diffrn_reflns_av_R_equivalents 0.0815
_diffrn_reflns_av_unetI/netI 0.0741
_diffrn_reflns_Laue_measured_fraction_full 0.990
_diffrn_reflns_Laue_measured_fraction_max 0.980
_diffrn_reflns_limit_h_max 65
_diffrn_reflns_limit_h_min -65
_diffrn_reflns_limit_k_max 22
_diffrn_reflns_limit_k_min -22
_diffrn_reflns_limit_l_max 45
_diffrn_reflns_limit_l_min -42
_diffrn_reflns_number 127566
_diffrn_reflns_point_group_measured_fraction_full 0.990
_diffrn_reflns_point_group_measured_fraction_max 0.980
_diffrn_reflns_theta_full 25.242
_diffrn_reflns_theta_max 27.560
_diffrn_reflns_theta_min 2.351
_exptl_absorpt_coefficient_mu 3.962
_exptl_absorpt_correction_T_max 0.7456
_exptl_absorpt_correction_T_min 0.5579
_exptl_absorpt_correction_type none
_exptl_absorpt_process_details
;
SADABS-2016/2 (Bruker,2016/2) was used for absorption correction.
wR2(int) was 0.0853 before and 0.0706 after correction.
The Ratio of minimum to maximum transmission is 0.7483.
The \l/2 correction factor is Not present.
;
_exptl_crystal_colour yellow
_exptl_crystal_colour_primary yellow
_exptl_crystal_density_diffrn 1.642
_exptl_crystal_description block
_exptl_crystal_F_000 12096
_refine_diff_density_max 2.786
_refine_diff_density_min -2.522
_refine_diff_density_rms 0.199
_refine_ls_extinction_method none
_refine_ls_goodness_of_fit_ref 1.045
_refine_ls_hydrogen_treatment constr
_refine_ls_matrix_type full
_refine_ls_number_parameters 1586
_refine_ls_number_reflns 28357
_refine_ls_number_restraints 2016
_refine_ls_restrained_S_all 1.017
_refine_ls_R_factor_all 0.0990
_refine_ls_R_factor_gt 0.0636
_refine_ls_shift/su_max 0.004
_refine_ls_shift/su_mean 0.000
_refine_ls_structure_factor_coef Fsqd
_refine_ls_weighting_details 'w=1/[\s^2^(Fo^2^)+(0.0694P)^2^+576.3621P] where P=(Fo^2^+2Fc^2^)/3'
_refine_ls_weighting_scheme calc
_refine_ls_wR_factor_gt 0.1554
_refine_ls_wR_factor_ref 0.1752
_reflns_Friedel_coverage 0.000
_reflns_number_gt 19583
_reflns_number_total 28357
_reflns_threshold_expression 'I > 2\s(I)'
_cod_data_source_file d3sc01343j3.cif
_cod_data_source_block U3bcbpy3CB8_210K_B
_cod_depositor_comments 'Adding full bibliography for 1569127--1569159.cif.'
_cod_original_cell_volume 25028(3)
_cod_database_code 1569147
_shelx_shelxl_version_number 2016/6
_shelx_space_group_comment
;
The symmetry employed for this shelxl refinement is uniquely defined
by the following loop, which should always be used as a source of
symmetry information in preference to the above space-group names.
They are only intended as comments.
;
_olex2_refinement_description
;
1. Fixed Uiso
 At 1.2 times of:
  All C(H) groups, All C(H,H) groups
 At 1.5 times of:
  All O(H,H) groups
2. Uiso/Uaniso restraints and constraints
C37 \\sim C97 \\sim C95 \\sim C20 \\sim C5 \\sim C98 \\sim C90 \\sim C38 \\sim
C86 \\sim C81 \\sim C51 \\sim C80 \\sim C6 \\sim C83 \\sim C31 \\sim C27 \\sim
C3 \\sim C50 \\sim C49 \\sim C94 \\sim C12 \\sim C4 \\sim C96 \\sim C44 \\sim
C79 \\sim C32 \\sim C93 \\sim C28 \\sim C43 \\sim C82 \\sim C29 \\sim C46 \\sim
C99 \\sim C24 \\sim C21 \\sim C8 \\sim C7 \\sim C14 \\sim C11 \\sim C52 \\sim
C2 \\sim C26 \\sim C42 \\sim C100 \\sim C41 \\sim C87 \\sim C53 \\sim C13 \\sim
C91 \\sim C92 \\sim C101 \\sim C47 \\sim C85 \\sim C9 \\sim C84 \\sim C30 \\sim
C102 \\sim C88 \\sim C54 \\sim C65 \\sim C25 \\sim C15 \\sim C61 \\sim C39
\\sim C10 \\sim C17 \\sim C78 \\sim C33 \\sim C48 \\sim C57 \\sim C56 \\sim C18
\\sim C59 \\sim C77 \\sim C40 \\sim C55 \\sim C63 \\sim C69 \\sim C60 \\sim C36
\\sim C73 \\sim C67 \\sim C71 \\sim C34 \\sim C75 \\sim C74 \\sim C66 \\sim C35
\\sim C62 \\sim C70 \\sim C16 \\sim C68 \\sim C72 \\sim C76 \\sim C58 \\sim C19
\\sim C22 \\sim C23 \\sim C1 \\sim C64 \\sim C89 \\sim C45: within 3.8A with
sigma of 0.01 and sigma for terminal atoms of 0.02 within 3.8A
Uanis(C19) \\sim Ueq: with sigma of 0.001 and sigma for terminal atoms of 0.002
Uanis(O17) \\sim Ueq: with sigma of 0.01 and sigma for terminal atoms of 0.02
3.a Riding coordinates:
 O17(H17A,H17B)
3.b Rotating group:
 O16(H16A,H16B)
3.c Ternary CH refined with riding coordinates:
 C97(H97), C95(H95), C98(H98), C96(H96), C99(H99), C100(H100), C101(H101),
 C102(H102), C78(H78), C77(H77), C73(H73), C71(H71), C75(H75), C74(H74),
 C72(H72), C76(H76)
3.d Secondary CH2 refined with riding coordinates:
 C86(H86A,H86B), C80(H80A,H80B), C44(H44A,H44B), C93(H93A,H93B), C82(H82A,
 H82B), C8(H8A,H8B), C26(H26A,H26B), C91(H91A,H91B), C84(H84A,H84B), C88(H88A,
 H88B), C56(H56A,H56B), C60(H60A,H60B), C66(H66A,H66B), C62(H62A,H62B),
 C70(H70A,H70B), C68(H68A,H68B), C58(H58A,H58B), C64(H64A,H64B), C89(H89A,H89B)
3.e Aromatic/amide H refined with riding coordinates:
 C51(H51), C6(H6), C31(H31), C27(H27), C3(H3), C49(H49), C12(H12), C4(H4),
 C28(H28), C43(H43), C46(H46), C24(H24), C21(H21), C7(H7), C52(H52), C42(H42),
 C53(H53), C13(H13), C9(H9), C30(H30), C54(H54), C25(H25), C15(H15), C39(H39),
 C10(H10), C17(H17), C33(H33), C48(H48), C18(H18), C40(H40), C36(H36), C34(H34),
  C35(H35), C16(H16), C22(H22), C45(H45)
;
_olex2_submission_special_instructions 'No special instructions were received'

loop_
_space_group_symop_operation_xyz
'x, y, z'
'-x, y, -z+1/2'
'x+1/2, y+1/2, z'
'-x+1/2, y+1/2, -z+1/2'
'-x, -y, -z'
'x, -y, z-1/2'
'-x+1/2, -y+1/2, -z'
'x+1/2, -y+1/2, z-1/2'

loop_
_atom_site_label
_atom_site_type_symbol
_atom_site_fract_x
_atom_site_fract_y
_atom_site_fract_z
_atom_site_U_iso_or_equiv
_atom_site_adp_type
_atom_site_occupancy
_atom_site_site_symmetry_order
_atom_site_calc_flag
_atom_site_refinement_flags_posn
_atom_site_refinement_flags_adp
_atom_site_refinement_flags_occupancy
_atom_site_disorder_assembly
_atom_site_disorder_group
U1 U 0.66965(2) 0.63947(2) 0.65786(2) 0.02296(8) Uani 1 1 d . . . . .
U2 U 0.65673(2) 0.43352(2) 0.70948(2) 0.02413(8) Uani 1 1 d . . . . .
U3 U 0.59149(2) 0.58252(2) 0.64064(2) 0.04187(12) Uani 1 1 d . . . . .
O7 O 0.64372(14) 0.5437(3) 0.6684(2) 0.0331(16) Uani 1 1 d . . . . .
O8 O 0.61261(15) 0.6668(3) 0.6145(3) 0.0364(16) Uani 1 1 d . . . . .
O3 O 0.63921(16) 0.3714(4) 0.6608(2) 0.0359(16) Uani 1 1 d . . . . .
O14 O 0.68752(15) 0.3166(3) 0.7595(2) 0.0307(14) Uani 1 1 d . . . . .
O13 O 0.70618(15) 0.4377(4) 0.7170(2) 0.0328(15) Uani 1 1 d . . . . .
O12 O 0.71740(15) 0.5620(4) 0.7175(2) 0.0295(14) Uani 1 1 d . . . . .
O1 O 0.66641(16) 0.5855(4) 0.6134(2) 0.0331(15) Uani 1 1 d . . . . .
O2 O 0.67505(17) 0.6959(3) 0.7032(2) 0.0327(15) Uani 1 1 d . . . . .
O10 O 0.65856(15) 0.7553(3) 0.6133(2) 0.0322(15) Uani 1 1 d . . . . .
O15 O 0.64056(16) 0.3487(4) 0.7481(2) 0.0361(16) Uani 1 1 d . . . . .
O4 O 0.67664(18) 0.4897(4) 0.7603(2) 0.0381(16) Uani 1 1 d . . . . .
O16 O 0.72248(16) 0.6948(5) 0.6806(2) 0.0438(19) Uani 1 1 d . . . . .
H16A H 0.718720 0.734165 0.663000 0.066 Uiso 1 1 d R U . . .
H16B H 0.732992 0.714962 0.707902 0.066 Uiso 1 1 d R U . . .
O6 O 0.60662(18) 0.6394(4) 0.6905(3) 0.0472(19) Uani 1 1 d . . . . .
O9 O 0.60387(18) 0.4683(4) 0.6840(3) 0.056(2) Uani 1 1 d . . . . .
O5 O 0.5723(2) 0.5273(4) 0.5891(3) 0.064(3) Uani 1 1 d . . . . .
N3 N 0.88655(18) 0.4110(5) 0.8655(3) 0.0314(18) Uani 1 1 d . . . . .
O11 O 0.6141(2) 0.7231(4) 0.5436(3) 0.055(2) Uani 1 1 d . . . . .
O18 O 0.54899(17) 0.6868(4) 0.5977(3) 0.057(2) Uani 1 1 d . . . . .
N26 N 0.7074(2) 1.3801(4) 0.3262(3) 0.0306(17) Uani 1 1 d . . . . .
O29 O 0.80123(17) 1.3483(4) 0.3958(2) 0.0356(15) Uani 1 1 d . . . . .
N38 N 0.69978(19) 1.4650(4) 0.5854(3) 0.0299(17) Uani 1 1 d . . . . .
O26 O 0.72518(18) 1.5456(4) 0.5634(2) 0.0403(17) Uani 1 1 d . . . . .
O32 O 0.63500(19) 1.2061(4) 0.3133(3) 0.0433(18) Uani 1 1 d . . . . .
O23 O 0.4397(2) 0.9554(6) 0.6123(3) 0.062(2) Uani 1 1 d . . . . .
O31 O 0.70941(18) 1.0703(4) 0.3413(3) 0.0420(17) Uani 1 1 d . . . . .
N28 N 0.79327(18) 1.2189(4) 0.3732(3) 0.0288(16) Uani 1 1 d . . . . .
N33 N 0.66910(18) 1.2712(4) 0.3004(3) 0.0284(16) Uani 1 1 d . . . . .
N27 N 0.75031(18) 1.2990(4) 0.3353(3) 0.0274(16) Uani 1 1 d . . . . .
N5 N 0.6826(2) 0.0622(5) 0.9120(3) 0.039(2) Uani 1 1 d . . . . .
N2 N 0.7736(3) 1.2110(7) 0.4488(4) 0.065(3) Uani 1 1 d . . . . .
O28 O 0.73184(17) 1.4787(4) 0.3806(2) 0.0405(17) Uani 1 1 d . . . . .
N11 N 0.5701(2) 1.0596(7) 0.7105(4) 0.057(3) Uani 1 1 d . . . . .
N12 N 0.5773(2) 1.1610(7) 0.6797(4) 0.063(3) Uani 1 1 d . . . . .
N17 N 0.5193(3) 1.1974(7) 0.6415(4) 0.066(3) Uani 1 1 d . . . . .
N16 N 0.5214(3) 1.2820(6) 0.5878(4) 0.063(3) Uani 1 1 d . . . . .
N13 N 0.5786(2) 1.2435(6) 0.6270(4) 0.068(4) Uani 1 1 d . . . . .
O27 O 0.69984(19) 1.5638(5) 0.4433(3) 0.050(2) Uani 1 1 d . . . . .
O19 O 0.5811(2) 0.8539(5) 0.6871(3) 0.057(2) Uani 1 1 d . . . . .
O33 O 0.6061(2) 1.2891(5) 0.3801(3) 0.055(2) Uani 1 1 d . . . . .
N34 N 0.6360(2) 1.3414(5) 0.3093(3) 0.0353(19) Uani 1 1 d . . . . .
N15 N 0.5183(2) 1.3343(6) 0.5297(4) 0.069(3) Uani 1 1 d . . . . .
N6 N 0.7267(2) 0.2427(6) 1.1149(3) 0.044(2) Uani 1 1 d . . . . .
N36 N 0.6165(2) 1.4127(5) 0.4115(3) 0.042(2) Uani 1 1 d . . . . .
N35 N 0.6181(2) 1.3946(5) 0.3525(3) 0.038(2) Uani 1 1 d . . . . .
N31 N 0.75638(19) 1.1073(4) 0.3484(3) 0.0284(16) Uani 1 1 d . . . . .
O30 O 0.6331(2) 1.2660(4) 0.5013(3) 0.0478(19) Uani 1 1 d . . . . .
N4 N 1.0234(2) 0.4868(7) 1.0945(3) 0.062(3) Uani 1 1 d . . . . .
N1 N 0.6623(2) 1.0905(4) 0.4945(3) 0.0306(17) Uani 1 1 d . . . . .
N24 N 0.6550(2) 1.5064(5) 0.3776(3) 0.0358(19) Uani 1 1 d . . . . .
O20 O 0.61019(18) 1.0551(5) 0.6993(3) 0.054(2) Uani 1 1 d . . . . .
O24 O 0.4659(2) 1.1510(6) 0.6060(3) 0.070(3) Uani 1 1 d . . . . .
N25 N 0.6762(2) 1.4480(4) 0.3393(3) 0.0333(18) Uani 1 1 d . . . . .
N37 N 0.6694(2) 1.5120(4) 0.5144(3) 0.0339(18) Uani 1 1 d . . . . .
N32 N 0.7132(2) 1.1889(4) 0.3146(3) 0.0313(17) Uani 1 1 d . . . . .
N29 N 0.66221(19) 1.3546(4) 0.5608(3) 0.0315(17) Uani 1 1 d . . . . .
O21 O 0.6092(2) 1.1774(5) 0.6091(4) 0.080(3) Uani 1 1 d . . . . .
C37 C 0.6655(2) 0.3033(5) 0.7657(3) 0.0315(17) Uani 1 1 d . U . . .
N23 N 0.6535(2) 1.5226(5) 0.4367(3) 0.0381(19) Uani 1 1 d . . . . .
C97 C 0.6739(2) 1.3512(5) 0.2923(3) 0.0287(15) Uani 1 1 d . U . . .
H97 H 0.667232 1.357749 0.260705 0.034 Uiso 1 1 calc R U . . .
O22 O 0.4202(2) 0.8395(5) 0.5198(4) 0.072(3) Uani 1 1 d . . . . .
N14 N 0.5722(2) 1.2783(6) 0.5633(4) 0.062(3) Uani 1 1 d . . . . .
O17 O 0.5424(2) 0.5519(5) 0.6402(4) 0.075(3) Uani 1 1 d . U . . .
H17A H 0.530286 0.592943 0.632586 0.112 Uiso 1 1 d R U . . .
H17B H 0.529696 0.518883 0.618695 0.112 Uiso 1 1 d R U . . .
N30 N 0.6332(2) 1.3981(5) 0.4892(3) 0.0367(19) Uani 1 1 d . . . . .
C95 C 0.7668(2) 1.1731(5) 0.3349(3) 0.0289(16) Uani 1 1 d . U . . .
H95 H 0.772790 1.156303 0.314621 0.035 Uiso 1 1 calc R U . . .
C20 C 0.7620(2) 0.4724(5) 0.7531(3) 0.0244(15) Uani 1 1 d . U . . .
C5 C 0.6393(2) 0.9961(6) 0.5229(3) 0.0317(15) Uani 1 1 d . U . . .
N7 N 0.4936(2) 0.6564(6) 0.5459(4) 0.059(3) Uani 1 1 d . . . . .
N22 N 0.4417(2) 0.7257(5) 0.5119(4) 0.062(3) Uani 1 1 d . . . . .
N21 N 0.4551(2) 0.7578(6) 0.5812(5) 0.066(3) Uani 1 1 d . . . . .
N8 N 0.5113(2) 0.7124(6) 0.6120(4) 0.059(3) Uani 1 1 d . . . . .
N20 N 0.4754(2) 0.8506(6) 0.6420(4) 0.059(3) Uani 1 1 d . . . . .
N19 N 0.4951(3) 0.9670(8) 0.6748(4) 0.071(3) Uani 1 1 d . . . . .
N10 N 0.5511(2) 0.9274(7) 0.7045(4) 0.059(3) Uani 1 1 d . . . . .
N18 N 0.5111(3) 1.0977(7) 0.6721(4) 0.065(3) Uani 1 1 d . . . . .
O25 O 0.46963(19) 1.3007(6) 0.5187(4) 0.073(3) Uani 1 1 d . . . . .
N9 N 0.5315(2) 0.8121(6) 0.6702(4) 0.061(3) Uani 1 1 d . . . . .
C98 C 0.6519(2) 1.3992(5) 0.2993(3) 0.0307(16) Uani 1 1 d . U . . .
H98 H 0.635615 1.430929 0.271853 0.037 Uiso 1 1 calc R U . . .
C90 C 0.7244(2) 1.1171(5) 0.3359(3) 0.0302(16) Uani 1 1 d . U . . .
C38 C 0.6672(3) 0.2313(6) 0.7914(3) 0.0341(17) Uani 1 1 d . U . . .
C86 C 0.6716(2) 1.3032(6) 0.5982(4) 0.0356(18) Uani 1 1 d . U . . .
H86A H 0.658014 1.255792 0.585541 0.043 Uiso 1 1 calc R U . . .
H86B H 0.666714 1.328718 0.617711 0.043 Uiso 1 1 calc R U . . .
C81 C 0.6723(3) 1.5341(6) 0.4217(4) 0.0352(18) Uani 1 1 d . U . . .
C51 C 0.6932(3) 0.2368(6) 1.0337(4) 0.0379(18) Uani 1 1 d . U . . .
H51 H 0.675050 0.256956 1.005333 0.046 Uiso 1 1 calc R U . . .
C80 C 0.6606(3) 1.5624(6) 0.4767(3) 0.0364(18) Uani 1 1 d . U . . .
H80A H 0.641108 1.593142 0.467474 0.044 Uiso 1 1 calc R U . . .
H80B H 0.679000 1.598851 0.487710 0.044 Uiso 1 1 calc R U . . .
C6 C 0.6643(2) 0.9745(6) 0.5687(4) 0.0345(17) Uani 1 1 d . U . . .
H6 H 0.681494 1.009309 0.589165 0.041 Uiso 1 1 calc R U . . .
C83 C 0.7071(3) 1.4404(5) 0.3514(3) 0.0334(18) Uani 1 1 d . U . . .
C31 C 0.8904(2) 0.4823(6) 0.8835(3) 0.0368(18) Uani 1 1 d . U . . .
H31 H 0.876447 0.523486 0.864605 0.044 Uiso 1 1 calc R U . . .
C27 C 0.9062(2) 0.3508(6) 0.8920(4) 0.0370(18) Uani 1 1 d . U . . .
H27 H 0.902508 0.300790 0.879077 0.044 Uiso 1 1 calc R U . . .
C3 C 0.6131(2) 0.8720(6) 0.5088(4) 0.0351(17) Uani 1 1 d . U . . .
H3 H 0.595641 0.837633 0.488603 0.042 Uiso 1 1 calc R U . . .
C50 C 0.7112(3) 0.1721(6) 1.0354(4) 0.0357(16) Uani 1 1 d . U . . .
C49 C 0.7151(3) 0.0752(6) 0.9458(4) 0.0389(17) Uani 1 1 d . U . . .
H49 H 0.730997 0.060958 0.941298 0.047 Uiso 1 1 calc R U . . .
C94 C 0.6125(3) 1.3576(6) 0.3810(4) 0.0379(19) Uani 1 1 d . U . . .
C12 C 0.7160(3) 1.0922(6) 0.5130(4) 0.0417(18) Uani 1 1 d . U . . .
H12 H 0.738723 1.080754 0.534385 0.050 Uiso 1 1 calc R U . . .
C4 C 0.6136(3) 0.9452(6) 0.4930(4) 0.0366(18) Uani 1 1 d . U . . .
H4 H 0.596700 0.960189 0.462506 0.044 Uiso 1 1 calc R U . . .
C96 C 0.7368(2) 1.2277(5) 0.3094(3) 0.0286(15) Uani 1 1 d . U . . .
H96 H 0.727649 1.234563 0.276688 0.034 Uiso 1 1 calc R U . . .
C44 C 0.6716(3) 0.0321(6) 0.8658(4) 0.0391(17) Uani 1 1 d . U . . .
H44A H 0.649890 0.006720 0.849834 0.047 Uiso 1 1 calc R U . . .
H44B H 0.687659 -0.006182 0.869779 0.047 Uiso 1 1 calc R U . . .
C79 C 0.7009(2) 1.5115(6) 0.5552(3) 0.0344(19) Uani 1 1 d . U . . .
C32 C 0.9658(2) 0.4520(6) 1.0056(4) 0.0390(18) Uani 1 1 d . U . . .
C93 C 0.6087(2) 1.3596(6) 0.3101(3) 0.0356(17) Uani 1 1 d . U . . .
H93A H 0.596279 1.311654 0.304739 0.043 Uiso 1 1 calc R U . . .
H93B H 0.593843 1.395412 0.284647 0.043 Uiso 1 1 calc R U . . .
C28 C 0.9317(2) 0.3630(6) 0.9379(4) 0.0392(19) Uani 1 1 d . U . . .
H28 H 0.945684 0.321355 0.956140 0.047 Uiso 1 1 calc R U . . .
C43 C 0.6933(3) 0.1800(6) 0.8098(3) 0.0345(16) Uani 1 1 d . U . . .
H43 H 0.710130 0.188887 0.806364 0.041 Uiso 1 1 calc R U . . .
C82 C 0.6658(3) 1.5187(5) 0.3493(4) 0.0344(17) Uani 1 1 d . U . . .
H82A H 0.684325 1.555745 0.364749 0.041 Uiso 1 1 calc R U . . .
H82B H 0.647524 1.542384 0.320109 0.041 Uiso 1 1 calc R U . . .
C29 C 0.9368(2) 0.4358(6) 0.9572(3) 0.0354(17) Uani 1 1 d . U . . .
C46 C 0.6684(3) 0.1180(6) 0.9573(4) 0.0378(17) Uani 1 1 d . U . . .
H46 H 0.651885 0.132615 0.960654 0.045 Uiso 1 1 calc R U . . .
C99 C 0.6226(2) 1.4780(6) 0.3598(3) 0.0342(16) Uani 1 1 d . U . . .
H99 H 0.604930 1.507442 0.332228 0.041 Uiso 1 1 calc R U . . .
C24 C 0.8152(2) 0.4954(6) 0.7694(3) 0.0324(17) Uani 1 1 d . U . . .
H24 H 0.828861 0.525789 0.765380 0.039 Uiso 1 1 calc R U . . .
C21 C 0.7742(2) 0.4034(5) 0.7786(3) 0.0272(16) Uani 1 1 d . U . . .
H21 H 0.760183 0.371483 0.781139 0.033 Uiso 1 1 calc R U . . .
C8 C 0.6390(3) 1.0787(6) 0.5066(4) 0.0373(17) Uani 1 1 d . U . . .
H8A H 0.616398 1.090812 0.479500 0.045 Uiso 1 1 calc R U . . .
H8B H 0.644724 1.115715 0.530886 0.045 Uiso 1 1 calc R U . . .
C7 C 0.6629(2) 0.8989(5) 0.5833(3) 0.0313(17) Uani 1 1 d . U . . .
H7 H 0.679547 0.883310 0.613796 0.038 Uiso 1 1 calc R U . . .
C14 C 0.7286(3) 1.1538(7) 0.4629(4) 0.0437(17) Uani 1 1 d . U . . .
C11 C 0.7048(3) 1.1267(6) 0.4720(4) 0.0417(17) Uani 1 1 d . U . . .
C52 C 0.7027(3) 0.2691(6) 1.0740(4) 0.0404(19) Uani 1 1 d . U . . .
H52 H 0.691178 0.313682 1.072448 0.048 Uiso 1 1 calc R U . . .
C2 C 0.6377(2) 0.8479(6) 0.5537(3) 0.0312(16) Uani 1 1 d . U . . .
C26 C 0.8625(2) 0.3990(6) 0.8146(3) 0.0363(19) Uani 1 1 d . U . . .
H26A H 0.861568 0.343402 0.807750 0.044 Uiso 1 1 calc R U . . .
H26B H 0.870408 0.427072 0.799406 0.044 Uiso 1 1 calc R U . . .
C42 C 0.6944(3) 0.1156(6) 0.8333(4) 0.0391(18) Uani 1 1 d . U . . .
H42 H 0.712420 0.080860 0.846217 0.047 Uiso 1 1 calc R U . . .
C100 C 0.6209(3) 1.4902(6) 0.4013(3) 0.0363(17) Uani 1 1 d . U . . .
H100 H 0.602602 1.525524 0.393501 0.044 Uiso 1 1 calc R U . . .
C41 C 0.6695(3) 0.1008(6) 0.8382(4) 0.0373(17) Uani 1 1 d . U . . .
C87 C 0.6428(2) 1.3320(6) 0.5158(4) 0.0357(17) Uani 1 1 d . U . . .
C53 C 0.7442(3) 0.1810(6) 1.1170(4) 0.045(2) Uani 1 1 d . U . . .
H53 H 0.762093 0.162372 1.146100 0.054 Uiso 1 1 calc R U . . .
C13 C 0.6947(3) 1.0737(6) 0.5237(4) 0.0391(17) Uani 1 1 d . U . . .
H13 H 0.703003 1.049116 0.551830 0.047 Uiso 1 1 calc R U . . .
C91 C 0.6780(2) 1.2060(5) 0.2851(3) 0.0309(16) Uani 1 1 d . U . . .
H91A H 0.671022 1.216553 0.253948 0.037 Uiso 1 1 calc R U . . .
H91B H 0.665821 1.159845 0.283556 0.037 Uiso 1 1 calc R U . . .
C92 C 0.6458(2) 1.2675(6) 0.3083(3) 0.0333(18) Uani 1 1 d . U . . .
C101 C 0.6670(2) 1.4382(6) 0.5667(3) 0.0351(17) Uani 1 1 d . U . . .
H101 H 0.659114 1.459489 0.583989 0.042 Uiso 1 1 calc R U . . .
C47 C 0.7015(3) 0.1326(6) 0.9930(4) 0.0362(16) Uani 1 1 d . U . . .
C85 C 0.7834(2) 1.2937(5) 0.3710(3) 0.0287(16) Uani 1 1 d . U . . .
C9 C 0.6502(3) 1.1226(7) 0.4533(4) 0.046(2) Uani 1 1 d . U . . .
H9 H 0.627350 1.133064 0.432292 0.055 Uiso 1 1 calc R U . . .
C84 C 0.7330(2) 1.3730(5) 0.3194(4) 0.0331(16) Uani 1 1 d . U . . .
H84A H 0.722751 1.378835 0.286496 0.040 Uiso 1 1 calc R U . . .
H84B H 0.749128 1.415359 0.335846 0.040 Uiso 1 1 calc R U . . .
C30 C 0.9146(2) 0.4946(6) 0.9293(4) 0.0383(18) Uani 1 1 d . U . . .
H30 H 0.916272 0.543538 0.942240 0.046 Uiso 1 1 calc R U . . .
C102 C 0.6459(3) 1.4692(6) 0.5166(3) 0.0356(17) Uani 1 1 d . U . . .
H102 H 0.627558 1.503081 0.510118 0.043 Uiso 1 1 calc R U . . .
C88 C 0.6062(3) 1.3960(6) 0.4406(3) 0.0376(17) Uani 1 1 d . U . . .
H88A H 0.589319 1.434237 0.433964 0.045 Uiso 1 1 calc R U . . .
H88B H 0.595827 1.344300 0.432687 0.045 Uiso 1 1 calc R U . . .
C54 C 0.7371(3) 0.1449(6) 1.0788(4) 0.0408(18) Uani 1 1 d . U . . .
H54 H 0.749549 0.101366 1.081697 0.049 Uiso 1 1 calc R U . . .
C65 C 0.4949(3) 1.1489(8) 0.6366(5) 0.064(3) Uani 1 1 d . U . . .
C25 C 0.7829(2) 0.5186(5) 0.7498(3) 0.0287(16) Uani 1 1 d . U . . .
H25 H 0.775104 0.566463 0.734104 0.034 Uiso 1 1 calc R U . . .
C15 C 0.7195(3) 1.2121(7) 0.4304(4) 0.050(2) Uani 1 1 d . U . . .
H15 H 0.697920 1.233179 0.412483 0.060 Uiso 1 1 calc R U . . .
C61 C 0.5890(3) 1.2278(7) 0.6009(5) 0.062(3) Uani 1 1 d . U . . .
C39 C 0.6421(3) 0.2175(6) 0.7955(4) 0.0400(18) Uani 1 1 d . U . . .
H39 H 0.624405 0.252882 0.782913 0.048 Uiso 1 1 calc R U . . .
C10 C 0.6713(3) 1.1406(7) 0.4416(4) 0.0473(19) Uani 1 1 d . U . . .
H10 H 0.662556 1.162270 0.412551 0.057 Uiso 1 1 calc R U . . .
C17 C 0.7822(3) 1.1557(7) 0.4794(5) 0.053(2) Uani 1 1 d . U . . .
H17 H 0.804028 1.136461 0.497155 0.063 Uiso 1 1 calc R U . . .
C78 C 0.5532(3) 1.3361(7) 0.5667(5) 0.065(3) Uani 1 1 d . U . . .
H78 H 0.562724 1.388983 0.571669 0.079 Uiso 1 1 calc R U . . .
C33 C 0.9948(2) 0.4068(6) 1.0269(4) 0.043(2) Uani 1 1 d . U . . .
H33 H 0.995648 0.363740 1.011624 0.052 Uiso 1 1 calc R U . . .
C48 C 0.7253(3) 0.1088(6) 0.9865(4) 0.0399(18) Uani 1 1 d . U . . .
H48 H 0.748096 0.115988 1.010087 0.048 Uiso 1 1 calc R U . . .
C57 C 0.5576(3) 0.8649(8) 0.6876(5) 0.056(2) Uani 1 1 d . U . . .
C56 C 0.5346(3) 0.7328(7) 0.6601(5) 0.058(2) Uani 1 1 d . U . . .
H56A H 0.531357 0.697517 0.678279 0.070 Uiso 1 1 calc R U . . .
H56B H 0.557236 0.724904 0.669602 0.070 Uiso 1 1 calc R U . . .
C18 C 0.7597(3) 1.1251(7) 0.4862(4) 0.052(2) Uani 1 1 d . U . . .
H18 H 0.766324 1.084022 0.507155 0.063 Uiso 1 1 calc R U . . .
C59 C 0.5876(3) 1.0868(8) 0.6968(5) 0.061(3) Uani 1 1 d . U . . .
C77 C 0.5548(3) 1.3075(7) 0.6084(5) 0.067(3) Uani 1 1 d . U . . .
H77 H 0.561890 1.349285 0.631406 0.081 Uiso 1 1 calc R U . . .
C40 C 0.6431(3) 0.1524(6) 0.8178(4) 0.0421(18) Uani 1 1 d . U . . .
H40 H 0.625397 0.142290 0.819406 0.050 Uiso 1 1 calc R U . . .
C55 C 0.5206(3) 0.6856(7) 0.5858(5) 0.062(3) Uani 1 1 d . U . . .
C63 C 0.4997(3) 1.3056(7) 0.5434(5) 0.064(3) Uani 1 1 d . U . . .
C69 C 0.4378(3) 0.7804(8) 0.5358(6) 0.062(3) Uani 1 1 d . U . . .
C60 C 0.5957(3) 1.2168(8) 0.6735(5) 0.069(3) Uani 1 1 d . U . . .
H60A H 0.600891 1.261860 0.693393 0.083 Uiso 1 1 calc R U . . .
H60B H 0.616850 1.193094 0.683591 0.083 Uiso 1 1 calc R U . . .
C36 C 0.9665(3) 0.5149(7) 1.0303(4) 0.049(2) Uani 1 1 d . U . . .
H36 H 0.947636 0.546440 1.017938 0.058 Uiso 1 1 calc R U . . .
C73 C 0.5101(3) 0.8348(8) 0.6818(5) 0.061(2) Uani 1 1 d . U . . .
H73 H 0.511048 0.796669 0.703082 0.073 Uiso 1 1 calc R U . . .
C67 C 0.4672(3) 0.9256(9) 0.6403(5) 0.061(2) Uani 1 1 d . U . . .
C71 C 0.4639(3) 0.6641(7) 0.5433(5) 0.061(2) Uani 1 1 d . U . . .
H71 H 0.452076 0.613700 0.536210 0.074 Uiso 1 1 calc R U . . .
C34 C 1.0222(3) 0.4268(7) 1.0709(4) 0.052(2) Uani 1 1 d . U . . .
H34 H 1.041195 0.395274 1.084797 0.063 Uiso 1 1 calc R U . . .
C75 C 0.5468(3) 1.1166(8) 0.7067(5) 0.062(2) Uani 1 1 d . U . . .
H75 H 0.552204 1.129760 0.737024 0.075 Uiso 1 1 calc R U . . .
C74 C 0.5227(3) 0.9147(8) 0.7047(5) 0.062(2) Uani 1 1 d . U . . .
H74 H 0.529141 0.914614 0.736374 0.074 Uiso 1 1 calc R U . . .
C66 C 0.4942(3) 1.0489(8) 0.6829(5) 0.065(2) Uani 1 1 d . U . . .
H66A H 0.470867 1.065511 0.664601 0.078 Uiso 1 1 calc R U . . .
H66B H 0.503706 1.056232 0.715401 0.078 Uiso 1 1 calc R U . . .
C35 C 0.9959(3) 0.5299(7) 1.0740(4) 0.051(2) Uani 1 1 d . U . . .
H35 H 0.996366 0.573588 1.089988 0.061 Uiso 1 1 calc R U . . .
C62 C 0.5042(3) 1.3789(8) 0.4882(5) 0.070(3) Uani 1 1 d . U . . .
H62A H 0.480767 1.388773 0.474262 0.084 Uiso 1 1 calc R U . . .
H62B H 0.515505 1.429559 0.496689 0.084 Uiso 1 1 calc R U . . .
C70 C 0.5839(3) 1.2858(8) 0.5359(5) 0.065(3) Uani 1 1 d . U . . .
H70A H 0.593439 1.337990 0.540483 0.078 Uiso 1 1 calc R U . . .
H70B H 0.601649 1.247666 0.546376 0.078 Uiso 1 1 calc R U . . .
C16 C 0.7434(3) 1.2378(7) 0.4256(4) 0.051(2) Uani 1 1 d . U . . .
H16 H 0.737378 1.277358 0.403950 0.061 Uiso 1 1 calc R U . . .
C68 C 0.4527(3) 0.7917(8) 0.6148(5) 0.067(2) Uani 1 1 d . U . . .
H68A H 0.430230 0.813051 0.598948 0.080 Uiso 1 1 calc R U . . .
H68B H 0.455237 0.750097 0.635196 0.080 Uiso 1 1 calc R U . . .
C72 C 0.4767(3) 0.6928(8) 0.5898(5) 0.066(3) Uani 1 1 d . U . . .
H72 H 0.475005 0.651420 0.607274 0.079 Uiso 1 1 calc R U . . .
C76 C 0.5516(3) 1.1864(8) 0.6847(5) 0.065(2) Uani 1 1 d . U . . .
H76 H 0.558784 1.233429 0.704403 0.077 Uiso 1 1 calc R U . . .
C58 C 0.5764(3) 0.9847(8) 0.7326(5) 0.063(2) Uani 1 1 d . U . . .
H58A H 0.597723 0.964864 0.741165 0.075 Uiso 1 1 calc R U . . .
H58B H 0.578466 0.991855 0.760974 0.075 Uiso 1 1 calc R U . . .
C19 C 0.72803(18) 0.4925(4) 0.7283(3) 0.0164(13) Uani 1 1 d . U . . .
C22 C 0.8072(2) 0.3821(5) 0.8003(3) 0.0319(17) Uani 1 1 d . U . . .
H22 H 0.815744 0.336917 0.818576 0.038 Uiso 1 1 calc R U . . .
C23 C 0.8275(2) 0.4273(5) 0.7950(3) 0.0280(16) Uani 1 1 d . U . . .
C1 C 0.6364(2) 0.7692(6) 0.5707(4) 0.0341(19) Uani 1 1 d . U . . .
C64 C 0.5086(3) 1.2715(8) 0.6148(5) 0.071(3) Uani 1 1 d . U . . .
H64A H 0.484273 1.272992 0.593898 0.086 Uiso 1 1 calc R U . . .
H64B H 0.516138 1.315318 0.636286 0.086 Uiso 1 1 calc R U . . .
C89 C 0.7740(2) 1.0333(5) 0.3659(3) 0.0321(18) Uani 1 1 d . U . . .
H89A H 0.758197 0.992160 0.359211 0.039 Uiso 1 1 calc R U . . .
H89B H 0.783553 1.020345 0.349667 0.039 Uiso 1 1 calc R U . . .
C45 C 0.6590(3) 0.0824(6) 0.9168(4) 0.0382(17) Uani 1 1 d . U . . .
H45 H 0.636500 0.072580 0.893033 0.046 Uiso 1 1 calc R U . . .

loop_
_atom_site_aniso_label
_atom_site_aniso_U_11
_atom_site_aniso_U_22
_atom_site_aniso_U_33
_atom_site_aniso_U_23
_atom_site_aniso_U_13
_atom_site_aniso_U_12
U1 0.02057(15) 0.01366(14) 0.03305(18) 0.00154(12) 0.01523(14) 0.00075(11)
U2 0.02189(16) 0.01337(14) 0.03708(19) 0.00353(13) 0.01766(14) 0.00222(11)
U3 0.02250(18) 0.02425(18) 0.0699(3) 0.01781(18) 0.02290(19) 0.00690(14)
O7 0.016(3) 0.014(3) 0.058(4) 0.013(3) 0.017(3) 0.001(2)
O8 0.022(3) 0.014(3) 0.068(5) 0.011(3) 0.025(3) 0.003(2)
O3 0.033(4) 0.021(3) 0.035(4) 0.004(3) 0.010(3) -0.002(3)
O14 0.025(3) 0.021(3) 0.050(4) 0.008(3) 0.025(3) 0.005(2)
O13 0.028(3) 0.032(3) 0.047(4) -0.002(3) 0.026(3) -0.001(3)
O12 0.023(3) 0.025(3) 0.038(4) 0.005(3) 0.017(3) 0.007(3)
O1 0.033(4) 0.023(3) 0.034(4) -0.006(3) 0.015(3) -0.003(3)
O2 0.047(4) 0.016(3) 0.042(4) -0.001(3) 0.030(3) -0.001(3)
O10 0.030(3) 0.018(3) 0.038(4) 0.008(3) 0.014(3) -0.001(3)
O15 0.034(4) 0.037(4) 0.047(4) 0.015(3) 0.029(3) 0.011(3)
O4 0.046(4) 0.021(3) 0.049(4) 0.001(3) 0.029(4) 0.004(3)
O16 0.027(4) 0.058(5) 0.036(4) 0.014(4) 0.013(3) -0.011(3)
O6 0.036(4) 0.045(4) 0.058(5) 0.010(4) 0.026(4) 0.007(3)
O9 0.032(4) 0.034(4) 0.105(7) 0.034(4) 0.043(5) 0.015(3)
O5 0.041(5) 0.021(4) 0.077(6) 0.009(4) 0.007(4) -0.006(3)
N3 0.016(3) 0.028(4) 0.038(4) -0.007(3) 0.009(3) -0.001(3)
O11 0.049(5) 0.029(4) 0.051(5) 0.008(3) 0.011(4) -0.014(3)
O18 0.022(4) 0.036(4) 0.107(7) 0.023(4) 0.035(4) 0.008(3)
N26 0.041(5) 0.024(4) 0.034(4) 0.005(3) 0.026(4) 0.004(3)
O29 0.037(4) 0.020(3) 0.052(4) -0.010(3) 0.028(3) -0.009(3)
N38 0.033(4) 0.025(4) 0.034(4) -0.005(3) 0.022(4) -0.003(3)
O26 0.040(4) 0.042(4) 0.040(4) -0.003(3) 0.024(3) -0.013(3)
O32 0.060(5) 0.023(3) 0.070(5) -0.003(3) 0.051(4) -0.009(3)
O23 0.042(5) 0.076(6) 0.071(6) 0.010(5) 0.035(5) 0.015(4)
O31 0.049(4) 0.026(4) 0.059(5) 0.002(3) 0.037(4) -0.007(3)
N28 0.026(4) 0.018(4) 0.041(4) -0.004(3) 0.019(4) -0.005(3)
N33 0.026(4) 0.027(4) 0.034(4) -0.003(3) 0.018(3) -0.007(3)
N27 0.025(4) 0.017(3) 0.038(4) 0.004(3) 0.018(3) -0.002(3)
N5 0.061(6) 0.022(4) 0.046(5) 0.006(4) 0.039(5) 0.008(4)
N2 0.093(9) 0.054(7) 0.094(9) -0.014(6) 0.081(8) -0.019(6)
O28 0.039(4) 0.030(4) 0.047(4) -0.010(3) 0.023(4) -0.009(3)
N11 0.041(6) 0.061(7) 0.063(7) -0.016(5) 0.028(5) 0.006(5)
N12 0.030(5) 0.056(7) 0.078(8) -0.012(6) 0.019(5) -0.007(5)
N17 0.045(6) 0.057(7) 0.066(7) -0.009(6) 0.017(6) 0.006(5)
N16 0.049(6) 0.040(6) 0.087(8) -0.008(6) 0.034(6) 0.004(5)
N13 0.026(5) 0.033(5) 0.102(9) -0.002(6) 0.016(6) -0.006(4)
O27 0.045(5) 0.044(4) 0.063(5) -0.015(4) 0.033(4) -0.015(4)
O19 0.043(5) 0.063(6) 0.076(6) 0.011(5) 0.040(5) 0.005(4)
O33 0.072(6) 0.039(4) 0.076(6) -0.018(4) 0.056(5) -0.023(4)
N34 0.045(5) 0.029(4) 0.047(5) -0.012(4) 0.036(4) -0.013(4)
N15 0.032(5) 0.043(6) 0.100(9) 0.009(6) 0.023(6) 0.017(5)
N6 0.045(5) 0.046(5) 0.045(5) -0.014(4) 0.028(5) -0.009(4)
N36 0.050(5) 0.043(5) 0.044(5) -0.015(4) 0.034(5) -0.019(4)
N35 0.040(5) 0.033(5) 0.045(5) -0.008(4) 0.028(4) -0.009(4)
N31 0.031(4) 0.019(4) 0.038(4) 0.001(3) 0.022(4) -0.004(3)
O30 0.056(5) 0.037(4) 0.058(5) -0.022(4) 0.039(4) -0.023(4)
N4 0.037(5) 0.089(9) 0.034(5) -0.005(5) 0.008(4) 0.002(5)
N1 0.040(5) 0.019(4) 0.043(5) 0.010(3) 0.030(4) 0.003(3)
N24 0.033(4) 0.034(4) 0.049(5) -0.009(4) 0.029(4) -0.008(4)
O20 0.029(4) 0.049(5) 0.070(6) 0.001(4) 0.023(4) 0.001(3)
O24 0.037(5) 0.082(7) 0.084(7) -0.013(5) 0.033(5) 0.005(4)
N25 0.036(4) 0.024(4) 0.043(5) -0.008(3) 0.025(4) -0.009(3)
N37 0.044(5) 0.022(4) 0.033(4) 0.000(3) 0.021(4) -0.003(3)
N32 0.035(4) 0.022(4) 0.044(5) -0.003(3) 0.028(4) -0.004(3)
N29 0.028(4) 0.025(4) 0.042(5) -0.006(3) 0.021(4) -0.003(3)
O21 0.025(4) 0.047(5) 0.122(9) -0.006(5) 0.019(5) 0.006(4)
C37 0.037(3) 0.029(3) 0.037(3) 0.005(3) 0.027(3) 0.007(3)
N23 0.047(5) 0.029(4) 0.041(5) 0.000(4) 0.028(4) -0.002(4)
C97 0.038(3) 0.022(3) 0.035(3) -0.002(3) 0.026(2) -0.004(3)
O22 0.039(5) 0.045(5) 0.105(8) 0.011(5) 0.028(5) 0.001(4)
N14 0.024(5) 0.042(6) 0.094(8) -0.002(6) 0.022(5) 0.006(4)
O17 0.052(5) 0.040(5) 0.136(8) 0.035(5) 0.058(6) 0.025(4)
N30 0.044(5) 0.039(5) 0.036(5) -0.013(4) 0.028(4) -0.016(4)
C95 0.037(3) 0.024(3) 0.034(3) -0.004(3) 0.026(3) -0.006(3)
C20 0.020(3) 0.023(3) 0.026(3) -0.001(3) 0.011(2) 0.002(3)
C5 0.038(3) 0.029(3) 0.039(3) 0.008(3) 0.029(2) 0.003(3)
N7 0.024(5) 0.035(5) 0.101(9) 0.011(5) 0.028(5) 0.006(4)
N22 0.029(5) 0.031(5) 0.112(9) 0.014(5) 0.034(6) 0.003(4)
N21 0.033(5) 0.046(6) 0.110(10) 0.008(6) 0.037(6) 0.002(4)
N8 0.022(4) 0.047(6) 0.105(9) 0.022(6) 0.037(6) 0.011(4)
N20 0.037(5) 0.059(7) 0.091(8) 0.020(6) 0.043(6) 0.007(5)
N19 0.049(6) 0.090(9) 0.086(9) 0.025(7) 0.046(7) 0.029(6)
N10 0.043(6) 0.066(7) 0.080(8) 0.011(6) 0.043(6) 0.004(5)
N18 0.048(6) 0.061(7) 0.077(8) -0.009(6) 0.034(6) 0.002(5)
O25 0.024(4) 0.062(6) 0.106(8) 0.001(5) 0.025(5) 0.005(4)
N9 0.033(5) 0.057(6) 0.101(9) 0.026(6) 0.045(6) 0.012(5)
C98 0.036(3) 0.024(3) 0.039(3) -0.001(3) 0.026(2) -0.005(3)
C90 0.037(3) 0.024(3) 0.037(3) -0.004(3) 0.026(3) -0.007(3)
C38 0.041(3) 0.029(3) 0.039(3) 0.006(3) 0.028(3) 0.003(3)
C86 0.028(3) 0.036(4) 0.049(4) -0.002(3) 0.026(3) 0.001(3)
C81 0.036(4) 0.029(4) 0.042(4) -0.002(3) 0.024(3) 0.000(3)
C51 0.046(3) 0.032(3) 0.042(3) 0.007(3) 0.030(3) 0.005(3)
C80 0.041(3) 0.029(3) 0.038(3) -0.004(3) 0.023(3) -0.003(3)
C6 0.036(3) 0.029(3) 0.040(3) 0.003(3) 0.024(3) 0.000(3)
C83 0.043(4) 0.023(3) 0.036(4) 0.003(3) 0.025(3) -0.004(3)
C31 0.027(3) 0.027(3) 0.039(3) -0.001(3) 0.011(2) 0.003(3)
C27 0.028(3) 0.028(3) 0.043(3) -0.003(3) 0.014(3) 0.003(3)
C3 0.032(3) 0.028(3) 0.043(3) 0.007(3) 0.022(3) -0.001(3)
C50 0.042(3) 0.032(3) 0.043(3) 0.007(3) 0.031(3) 0.007(3)
C49 0.046(3) 0.034(3) 0.048(3) 0.006(3) 0.034(3) 0.009(3)
C94 0.038(4) 0.039(4) 0.043(4) -0.006(3) 0.028(3) -0.011(3)
C12 0.045(3) 0.038(3) 0.052(3) 0.005(3) 0.035(3) 0.000(3)
C4 0.036(3) 0.030(3) 0.039(3) 0.008(3) 0.019(3) 0.005(3)
C96 0.034(3) 0.024(3) 0.036(3) -0.003(3) 0.025(3) -0.005(3)
C44 0.051(3) 0.033(3) 0.044(3) 0.008(3) 0.034(3) 0.009(3)
C79 0.038(4) 0.027(4) 0.035(4) -0.008(3) 0.020(3) -0.003(3)
C32 0.028(3) 0.037(3) 0.039(3) 0.001(3) 0.013(3) 0.001(3)
C93 0.038(3) 0.031(3) 0.040(3) -0.009(3) 0.025(3) -0.006(3)
C28 0.029(3) 0.032(3) 0.041(3) -0.003(3) 0.012(3) 0.006(3)
C43 0.042(3) 0.030(3) 0.044(3) 0.009(3) 0.032(3) 0.006(3)
C82 0.042(3) 0.026(3) 0.040(3) -0.005(3) 0.027(3) -0.004(3)
C29 0.025(3) 0.037(3) 0.039(3) 0.002(3) 0.016(2) 0.001(3)
C46 0.043(3) 0.035(3) 0.046(3) 0.004(3) 0.032(3) 0.005(3)
C99 0.036(3) 0.031(3) 0.038(3) -0.003(3) 0.024(3) -0.004(3)
C24 0.025(3) 0.030(3) 0.033(3) 0.000(3) 0.013(2) -0.001(3)
C21 0.023(3) 0.024(3) 0.030(3) 0.002(3) 0.013(3) -0.003(3)
C8 0.041(3) 0.029(3) 0.047(3) 0.008(3) 0.029(3) 0.008(3)
C7 0.032(3) 0.027(3) 0.037(3) 0.008(3) 0.022(3) 0.001(3)
C14 0.054(3) 0.042(3) 0.052(3) 0.000(3) 0.040(3) -0.003(3)
C11 0.050(3) 0.038(3) 0.051(3) 0.004(3) 0.038(3) 0.000(3)
C52 0.045(4) 0.035(4) 0.046(4) 0.004(3) 0.030(3) 0.001(3)
C2 0.030(3) 0.031(3) 0.039(3) 0.004(3) 0.024(3) -0.004(3)
C26 0.026(3) 0.032(3) 0.037(3) -0.008(3) 0.011(3) 0.004(3)
C42 0.047(3) 0.029(3) 0.046(3) 0.007(3) 0.030(3) 0.011(3)
C100 0.040(3) 0.032(3) 0.040(3) -0.005(3) 0.025(3) -0.002(3)
C41 0.050(3) 0.031(3) 0.041(3) 0.007(3) 0.033(3) 0.006(3)
C87 0.032(3) 0.039(4) 0.048(4) -0.009(3) 0.030(3) -0.006(3)
C53 0.045(4) 0.039(4) 0.046(4) 0.005(3) 0.024(3) 0.002(3)
C13 0.045(3) 0.036(3) 0.046(3) 0.007(3) 0.033(3) 0.005(3)
C91 0.037(3) 0.024(3) 0.038(3) -0.004(3) 0.026(3) -0.009(3)
C92 0.038(4) 0.029(4) 0.035(4) -0.001(3) 0.023(3) -0.004(3)
C101 0.037(3) 0.032(3) 0.038(3) -0.006(3) 0.023(3) -0.001(3)
C47 0.044(3) 0.033(3) 0.042(3) 0.008(3) 0.031(3) 0.008(3)
C85 0.041(4) 0.023(3) 0.036(3) -0.002(3) 0.030(3) -0.006(3)
C9 0.048(3) 0.043(3) 0.051(3) 0.014(3) 0.031(3) 0.005(3)
C84 0.037(3) 0.026(3) 0.042(3) 0.001(3) 0.027(3) -0.005(3)
C30 0.028(3) 0.032(3) 0.041(3) -0.005(3) 0.013(3) 0.003(3)
C102 0.037(3) 0.033(3) 0.039(3) -0.006(3) 0.024(3) -0.001(3)
C88 0.037(3) 0.043(3) 0.040(3) -0.005(3) 0.027(3) -0.008(3)
C54 0.044(3) 0.035(3) 0.045(3) 0.005(3) 0.028(3) 0.007(3)
C65 0.045(4) 0.059(5) 0.083(5) -0.014(4) 0.036(4) 0.008(4)
C25 0.024(3) 0.025(3) 0.029(3) 0.002(3) 0.012(3) -0.001(3)
C15 0.057(4) 0.046(4) 0.055(4) 0.004(3) 0.037(3) -0.003(3)
C61 0.028(4) 0.038(4) 0.095(5) -0.006(4) 0.024(4) -0.006(4)
C39 0.042(3) 0.038(3) 0.048(3) 0.015(3) 0.030(3) 0.009(3)
C10 0.051(3) 0.044(3) 0.052(3) 0.011(3) 0.034(3) 0.005(3)
C17 0.054(4) 0.050(4) 0.068(4) -0.004(4) 0.044(3) 0.001(4)
C78 0.033(3) 0.036(4) 0.095(4) -0.007(4) 0.022(3) -0.001(3)
C33 0.030(3) 0.040(3) 0.042(3) 0.000(3) 0.012(3) 0.004(3)
C48 0.044(3) 0.035(3) 0.046(3) 0.009(3) 0.030(3) 0.008(3)
C57 0.040(4) 0.056(5) 0.080(5) 0.014(4) 0.041(4) 0.009(4)
C56 0.035(3) 0.052(4) 0.093(4) 0.020(4) 0.041(3) 0.008(3)
C18 0.059(4) 0.046(4) 0.059(4) 0.002(3) 0.040(3) -0.002(3)
C59 0.034(4) 0.051(5) 0.082(5) -0.015(4) 0.027(4) -0.001(4)
C77 0.037(3) 0.040(4) 0.093(4) -0.010(4) 0.022(3) -0.001(3)
C40 0.046(3) 0.038(3) 0.047(3) 0.007(3) 0.031(3) 0.007(3)
C55 0.038(4) 0.035(4) 0.098(5) 0.023(4) 0.032(4) 0.006(4)
C63 0.035(4) 0.040(4) 0.093(5) -0.004(4) 0.027(4) 0.001(4)
C69 0.033(4) 0.048(5) 0.101(5) 0.016(4) 0.038(4) 0.004(4)
C60 0.037(3) 0.045(4) 0.094(4) -0.008(4) 0.022(3) -0.003(3)
C36 0.033(3) 0.048(4) 0.044(3) -0.005(3) 0.012(3) 0.004(3)
C73 0.043(3) 0.064(4) 0.086(4) 0.018(3) 0.044(3) 0.006(3)
C67 0.047(4) 0.070(5) 0.083(5) 0.011(4) 0.049(4) 0.006(4)
C71 0.032(4) 0.045(4) 0.102(5) 0.018(4) 0.037(4) 0.005(3)
C34 0.033(4) 0.050(4) 0.048(4) 0.006(4) 0.011(3) -0.001(3)
C75 0.042(3) 0.059(4) 0.082(4) -0.013(3) 0.035(3) 0.008(3)
C74 0.044(3) 0.066(4) 0.084(4) 0.010(4) 0.042(3) 0.008(3)
C66 0.045(3) 0.066(4) 0.086(4) -0.003(4) 0.041(3) 0.011(3)
C35 0.037(4) 0.049(4) 0.045(4) -0.003(4) 0.013(3) -0.001(3)
C62 0.035(4) 0.042(4) 0.097(5) -0.002(4) 0.021(4) 0.006(4)
C70 0.032(3) 0.044(4) 0.088(4) -0.005(4) 0.019(4) -0.001(3)
C16 0.063(4) 0.046(4) 0.051(3) 0.001(3) 0.038(3) -0.009(3)
C68 0.041(3) 0.058(4) 0.098(4) 0.017(4) 0.040(3) 0.002(3)
C72 0.038(4) 0.050(4) 0.101(5) 0.020(4) 0.037(4) 0.002(3)
C76 0.041(3) 0.052(4) 0.086(4) -0.017(3) 0.030(3) 0.007(3)
C58 0.043(3) 0.063(4) 0.078(4) -0.005(4) 0.035(3) 0.007(3)
C19 0.0176(15) 0.0145(15) 0.0160(15) 0.0001(9) 0.0094(10) -0.0003(9)
C22 0.026(3) 0.023(3) 0.030(3) -0.001(3) 0.008(2) 0.005(3)
C23 0.023(3) 0.024(3) 0.030(3) -0.004(3) 0.012(2) 0.005(2)
C1 0.030(4) 0.027(4) 0.042(4) 0.005(3) 0.020(3) 0.004(3)
C64 0.042(4) 0.049(4) 0.093(4) -0.010(4) 0.024(4) 0.008(3)
C89 0.038(4) 0.019(3) 0.035(4) -0.003(3) 0.020(3) -0.003(3)
C45 0.044(3) 0.034(3) 0.046(3) 0.007(3) 0.033(3) 0.006(3)

loop_
_atom_type_symbol
_atom_type_description
_atom_type_scat_dispersion_real
_atom_type_scat_dispersion_imag
_atom_type_scat_source
C C 0.0033 0.0016 'International Tables Vol C Tables 4.2.6.8 and 6.1.1.4'
H H 0.0000 0.0000 'International Tables Vol C Tables 4.2.6.8 and 6.1.1.4'
N N 0.0061 0.0033 'International Tables Vol C Tables 4.2.6.8 and 6.1.1.4'
O O 0.0106 0.0060 'International Tables Vol C Tables 4.2.6.8 and 6.1.1.4'
U U -9.6767 9.6646 'International Tables Vol C Tables 4.2.6.8 and 6.1.1.4'

loop_
_geom_angle_atom_site_label_1
_geom_angle_atom_site_label_2
_geom_angle_atom_site_label_3
_geom_angle
_geom_angle_site_symmetry_1
_geom_angle_site_symmetry_3
_geom_angle_publ_flag
O7 U1 U3 35.10(14) . . ?
O7 U1 O8 70.3(2) . . ?
O7 U1 O12 79.4(2) . . ?
O7 U1 O10 141.9(2) . . ?
O7 U1 O16 147.2(2) . . ?
O8 U1 U3 36.54(16) . . ?
O8 U1 O12 149.1(2) . . ?
O8 U1 O10 71.8(2) . . ?
O8 U1 O16 142.2(2) . . ?
O12 U1 U3 112.56(15) . . ?
O12 U1 O16 67.8(2) . . ?
O1 U1 U3 101.4(2) . . ?
O1 U1 O7 91.6(3) . . ?
O1 U1 O8 94.9(3) . . ?
O1 U1 O12 91.5(3) . . ?
O1 U1 O2 176.7(3) . . ?
O1 U1 O10 87.8(3) . . ?
O1 U1 O16 89.9(3) . . ?
O2 U1 U3 81.8(2) . . ?
O2 U1 O7 91.3(3) . . ?
O2 U1 O8 87.6(3) . . ?
O2 U1 O12 87.3(3) . . ?
O2 U1 O10 91.0(3) . . ?
O2 U1 O16 86.9(3) . . ?
O10 U1 U3 107.96(15) . . ?
O10 U1 O12 138.8(2) . . ?
O10 U1 O16 71.0(2) . . ?
O16 U1 U3 168.66(19) . . ?
O7 U2 U3 35.34(15) . . ?
O7 U2 O14 163.0(2) . . ?
O7 U2 O13 85.3(2) . . ?
O7 U2 O15 143.8(2) . . ?
O7 U2 O9 73.2(2) . . ?
O7 U2 C37 169.6(2) . . ?
O3 U2 U3 91.9(2) . . ?
O3 U2 O7 94.1(3) . . ?
O3 U2 O14 87.9(3) . . ?
O3 U2 O13 89.6(3) . . ?
O3 U2 O15 94.3(3) . . ?
O3 U2 O9 89.5(3) . . ?
O3 U2 C37 90.7(3) . . ?
O14 U2 U3 161.60(13) . . ?
O14 U2 C37 26.3(2) . . ?
O13 U2 U3 120.59(17) . . ?
O13 U2 O14 77.8(2) . . ?
O13 U2 O15 129.9(2) . . ?
O13 U2 C37 104.0(2) . . ?
O15 U2 U3 109.21(15) . . ?
O15 U2 O14 52.5(2) . . ?
O15 U2 C37 26.2(2) . . ?
O4 U2 U3 92.6(2) . . ?
O4 U2 O7 89.5(3) . . ?
O4 U2 O3 175.5(3) . . ?
O4 U2 O14 87.9(3) . . ?
O4 U2 O13 87.9(3) . . ?
O4 U2 O15 84.4(3) . . ?
O4 U2 O9 94.2(3) . . ?
O4 U2 C37 86.2(3) . . ?
O9 U2 U3 37.83(18) . . ?
O9 U2 O14 123.8(2) . . ?
O9 U2 O13 158.3(2) . . ?
O9 U2 O15 71.8(2) . . ?
O9 U2 C37 97.7(3) . . ?
C37 U2 U3 135.38(18) . . ?
U2 U3 U1 69.427(10) . . ?
O7 U3 U1 34.96(14) . . ?
O7 U3 U2 34.83(15) . . ?
O7 U3 O8 70.9(2) . . ?
O7 U3 O9 71.8(2) . . ?
O7 U3 O18 144.7(2) . . ?
O7 U3 O17 144.0(2) . . ?
O8 U3 U1 37.29(15) . . ?
O8 U3 U2 105.65(15) . . ?
O8 U3 O9 142.6(2) . . ?
O8 U3 O18 74.1(2) . . ?
O8 U3 O17 145.1(2) . . ?
O6 U3 U1 85.5(2) . . ?
O6 U3 U2 91.5(2) . . ?
O6 U3 O7 92.0(3) . . ?
O6 U3 O8 93.0(3) . . ?
O6 U3 O9 89.8(3) . . ?
O6 U3 O5 174.2(4) . . ?
O6 U3 O18 85.7(3) . . ?
O6 U3 O17 86.5(4) . . ?
O9 U3 U1 106.12(16) . . ?
O9 U3 U2 37.01(16) . . ?
O9 U3 O18 143.2(2) . . ?
O9 U3 O17 72.2(2) . . ?
O5 U3 U1 99.8(3) . . ?
O5 U3 U2 92.6(2) . . ?
O5 U3 O7 93.7(3) . . ?
O5 U3 O8 89.8(3) . . ?
O5 U3 O9 91.1(3) . . ?
O5 U3 O18 90.2(3) . . ?
O5 U3 O17 88.3(4) . . ?
O18 U3 U1 109.89(16) . . ?
O18 U3 U2 177.3(2) . . ?
O18 U3 O17 71.0(2) . . ?
O17 U3 U1 171.9(3) . . ?
O17 U3 U2 109.24(18) . . ?
U1 O7 U3 109.9(2) . . ?
U2 O7 U1 138.8(3) . . ?
U2 O7 U3 109.8(2) . . ?
U3 O8 U1 106.2(3) . . ?
C37 O14 U2 92.6(5) . . ?
C19 O13 U2 133.9(5) . . ?
C19 O12 U1 142.5(5) . . ?
C1 O10 U1 130.6(6) . . ?
C37 O15 U2 94.8(5) . . ?
U1 O16 H16A 109.8 . . ?
U1 O16 H16B 109.4 . . ?
H16A O16 H16B 104.1 . . ?
U2 O9 U3 105.2(3) . . ?
C31 N3 C27 121.4(8) . . ?
C31 N3 C26 119.9(8) . . ?
C27 N3 C26 118.5(8) . . ?
C55 O18 U3 126.5(7) . . ?
C97 N26 C84 121.4(8) . . ?
C83 N26 C97 110.5(8) . . ?
C83 N26 C84 122.2(8) . . ?
C79 N38 C101 113.1(8) . . ?
C79 N38 C89 121.4(8) . 7_676 ?
C101 N38 C89 122.3(8) . 7_676 ?
C95 N28 C86 124.2(8) . 7_676 ?
C85 N28 C95 111.2(8) . . ?
C85 N28 C86 122.0(8) . 7_676 ?
C91 N33 C97 122.0(7) . . ?
C92 N33 C97 110.7(7) . . ?
C92 N33 C91 123.4(7) . . ?
C96 N27 C84 123.2(8) . . ?
C85 N27 C96 113.1(7) . . ?
C85 N27 C84 122.3(7) . . ?
C49 N5 C44 120.4(9) . . ?
C45 N5 C49 121.3(9) . . ?
C45 N5 C44 118.0(9) . . ?
C16 N2 C17 117.7(10) . . ?
C59 N11 C75 113.7(12) . . ?
C59 N11 C58 122.9(11) . . ?
C58 N11 C75 123.0(11) . . ?
C59 N12 C60 125.5(11) . . ?
C59 N12 C76 109.9(12) . . ?
C60 N12 C76 121.0(11) . . ?
C65 N17 C76 112.9(13) . . ?
C65 N17 C64 118.6(11) . . ?
C76 N17 C64 123.3(12) . . ?
C77 N16 C64 122.1(12) . . ?
C63 N16 C77 112.7(12) . . ?
C63 N16 C64 117.9(11) . . ?
C61 N13 C77 112.4(13) . . ?
C61 N13 C60 123.3(11) . . ?
C60 N13 C77 122.0(13) . . ?
C93 N34 C98 122.6(8) . . ?
C92 N34 C98 111.3(8) . . ?
C92 N34 C93 124.8(8) . . ?
C78 N15 C62 121.5(12) . . ?
C63 N15 C78 112.5(13) . . ?
C63 N15 C62 123.5(11) . . ?
C52 N6 C53 117.5(10) . . ?
C94 N36 C100 113.5(8) . . ?
C94 N36 C88 120.4(9) . . ?
C100 N36 C88 123.1(9) . . ?
C94 N35 C93 121.9(8) . . ?
C94 N35 C99 113.3(8) . . ?
C93 N35 C99 121.5(8) . . ?
C95 N31 C89 125.1(8) . . ?
C90 N31 C95 112.1(7) . . ?
C90 N31 C89 122.0(7) . . ?
C34 N4 C35 116.3(10) . . ?
C13 N1 C8 122.4(8) . . ?
C13 N1 C9 119.5(9) . . ?
C9 N1 C8 118.1(8) . . ?
C81 N24 C82 122.5(8) . . ?
C81 N24 C99 113.5(8) . . ?
C99 N24 C82 123.0(8) . . ?
C83 N25 C98 112.2(8) . . ?
C83 N25 C82 121.3(8) . . ?
C82 N25 C98 120.7(8) . . ?
C79 N37 C80 121.6(8) . . ?
C79 N37 C102 113.1(8) . . ?
C102 N37 C80 124.5(8) . . ?
C90 N32 C96 112.6(7) . . ?
C90 N32 C91 120.2(7) . . ?
C91 N32 C96 122.5(8) . . ?
C86 N29 C101 122.5(8) . . ?
C87 N29 C86 123.3(8) . . ?
C87 N29 C101 113.2(8) . . ?
O14 C37 U2 61.1(5) . . ?
O14 C37 O15 120.0(8) . . ?
O14 C37 C38 121.1(8) . . ?
O15 C37 U2 58.9(5) . . ?
O15 C37 C38 118.8(8) . . ?
C38 C37 U2 174.7(7) . . ?
C81 N23 C80 121.4(9) . . ?
C81 N23 C100 112.8(8) . . ?
C80 N23 C100 122.5(8) . . ?
N26 C97 N33 113.5(8) . . ?
N26 C97 H97 111.0 . . ?
N26 C97 C98 105.3(7) . . ?
N33 C97 H97 111.0 . . ?
N33 C97 C98 104.7(7) . . ?
C98 C97 H97 111.0 . . ?
C61 N14 C78 112.7(13) . . ?
C61 N14 C70 118.6(11) . . ?
C78 N14 C70 124.8(12) . . ?
U3 O17 H17A 109.5 . . ?
U3 O17 H17B 109.5 . . ?
H17A O17 H17B 104.5 . . ?
C87 N30 C102 112.6(8) . . ?
C87 N30 C88 121.0(8) . . ?
C88 N30 C102 124.1(9) . . ?
N28 C95 H95 111.0 . . ?
N28 C95 C96 104.7(7) . . ?
N31 C95 N28 114.1(7) . . ?
N31 C95 H95 111.0 . . ?
N31 C95 C96 104.8(7) . . ?
C96 C95 H95 111.0 . . ?
C21 C20 C19 120.6(8) . . ?
C25 C20 C21 119.4(8) . . ?
C25 C20 C19 119.8(8) . . ?
C6 C5 C8 119.7(9) . . ?
C4 C5 C6 120.8(9) . . ?
C4 C5 C8 119.3(9) . . ?
C55 N7 C71 111.7(12) . . ?
C55 N7 C62 122.1(11) . 5_676 ?
C62 N7 C71 126.1(11) 5_676 . ?
C69 N22 C71 109.4(12) . . ?
C69 N22 C70 120.0(10) . 5_676 ?
C70 N22 C71 124.0(11) 5_676 . ?
C69 N21 C68 126.5(11) . . ?
C69 N21 C72 108.9(13) . . ?
C68 N21 C72 124.6(13) . . ?
C56 N8 C72 124.1(11) . . ?
C55 N8 C56 123.5(9) . . ?
C55 N8 C72 109.5(12) . . ?
C67 N20 C73 111.8(12) . . ?
C67 N20 C68 124.2(11) . . ?
C68 N20 C73 123.1(11) . . ?
C67 N19 C74 110.8(12) . . ?
C67 N19 C66 122.9(11) . . ?
C66 N19 C74 125.7(13) . . ?
C57 N10 C74 112.8(11) . . ?
C57 N10 C58 120.3(10) . . ?
C58 N10 C74 123.7(12) . . ?
C65 N18 C75 113.3(12) . . ?
C65 N18 C66 122.0(12) . . ?
C66 N18 C75 121.6(12) . . ?
C57 N9 C56 120.6(9) . . ?
C57 N9 C73 111.3(11) . . ?
C73 N9 C56 123.4(10) . . ?
N34 C98 N25 113.3(8) . . ?
N34 C98 C97 103.8(7) . . ?
N34 C98 H98 112.2 . . ?
N25 C98 C97 102.6(7) . . ?
N25 C98 H98 112.2 . . ?
C97 C98 H98 112.2 . . ?
O31 C90 N31 125.7(9) . . ?
O31 C90 N32 127.1(9) . . ?
N32 C90 N31 107.2(7) . . ?
C43 C38 C37 120.4(9) . . ?
C43 C38 C39 120.4(9) . . ?
C39 C38 C37 119.1(9) . . ?
N28 C86 H86A 108.9 7_676 . ?
N28 C86 H86B 108.9 7_676 . ?
N29 C86 N28 113.5(8) . 7_676 ?
N29 C86 H86A 108.9 . . ?
N29 C86 H86B 108.9 . . ?
H86A C86 H86B 107.7 . . ?
O27 C81 N24 125.2(9) . . ?
O27 C81 N23 126.7(10) . . ?
N23 C81 N24 108.1(8) . . ?
C50 C51 H51 120.9 . . ?
C52 C51 H51 120.9 . . ?
C52 C51 C50 118.3(10) . . ?
N37 C80 H80A 108.6 . . ?
N37 C80 H80B 108.6 . . ?
N23 C80 N37 114.9(8) . . ?
N23 C80 H80A 108.6 . . ?
N23 C80 H80B 108.6 . . ?
H80A C80 H80B 107.5 . . ?
C5 C6 H6 120.9 . . ?
C5 C6 C7 118.2(9) . . ?
C7 C6 H6 120.9 . . ?
O28 C83 N26 124.2(9) . . ?
O28 C83 N25 126.9(9) . . ?
N25 C83 N26 108.9(8) . . ?
N3 C31 H31 120.2 . . ?
N3 C31 C30 119.7(9) . . ?
C30 C31 H31 120.2 . . ?
N3 C27 H27 120.1 . . ?
N3 C27 C28 119.7(9) . . ?
C28 C27 H27 120.1 . . ?
C4 C3 H3 119.0 . . ?
C4 C3 C2 122.0(9) . . ?
C2 C3 H3 119.0 . . ?
C51 C50 C47 121.0(9) . . ?
C54 C50 C51 116.8(10) . . ?
C54 C50 C47 122.0(9) . . ?
N5 C49 H49 119.3 . . ?
N5 C49 C48 121.3(9) . . ?
C48 C49 H49 119.3 . . ?
O33 C94 N36 126.5(10) . . ?
O33 C94 N35 126.5(10) . . ?
N36 C94 N35 107.1(9) . . ?
C11 C12 H12 119.2 . . ?
C11 C12 C13 121.6(11) . . ?
C13 C12 H12 119.2 . . ?
C5 C4 H4 120.5 . . ?
C3 C4 C5 119.0(9) . . ?
C3 C4 H4 120.5 . . ?
N27 C96 N32 113.7(7) . . ?
N27 C96 C95 102.5(7) . . ?
N27 C96 H96 112.3 . . ?
N32 C96 C95 103.0(7) . . ?
N32 C96 H96 112.3 . . ?
C95 C96 H96 112.3 . . ?
N5 C44 H44A 110.2 . . ?
N5 C44 H44B 110.2 . . ?
N5 C44 C41 107.7(8) . . ?
H44A C44 H44B 108.5 . . ?
C41 C44 H44A 110.2 . . ?
C41 C44 H44B 110.2 . . ?
O26 C79 N38 126.5(9) . . ?
O26 C79 N37 126.7(10) . . ?
N37 C79 N38 106.9(8) . . ?
C33 C32 C29 120.4(10) . . ?
C36 C32 C29 122.2(9) . . ?
C36 C32 C33 117.3(10) . . ?
N34 C93 N35 114.3(8) . . ?
N34 C93 H93A 108.7 . . ?
N34 C93 H93B 108.7 . . ?
N35 C93 H93A 108.7 . . ?
N35 C93 H93B 108.7 . . ?
H93A C93 H93B 107.6 . . ?
C27 C28 H28 119.8 . . ?
C27 C28 C29 120.4(9) . . ?
C29 C28 H28 119.8 . . ?
C38 C43 H43 120.3 . . ?
C38 C43 C42 119.3(9) . . ?
C42 C43 H43 120.3 . . ?
N24 C82 N25 113.8(8) . . ?
N24 C82 H82A 108.8 . . ?
N24 C82 H82B 108.8 . . ?
N25 C82 H82A 108.8 . . ?
N25 C82 H82B 108.8 . . ?
H82A C82 H82B 107.7 . . ?
C28 C29 C32 121.4(9) . . ?
C28 C29 C30 117.6(9) . . ?
C30 C29 C32 120.9(9) . . ?
C47 C46 H46 119.3 . . ?
C45 C46 H46 119.3 . . ?
C45 C46 C47 121.5(10) . . ?
N35 C99 H99 111.7 . . ?
N35 C99 C100 102.4(8) . . ?
N24 C99 N35 115.5(8) . . ?
N24 C99 H99 111.7 . . ?
N24 C99 C100 103.0(8) . . ?
C100 C99 H99 111.7 . . ?
C25 C24 H24 120.0 . . ?
C23 C24 H24 120.0 . . ?
C23 C24 C25 120.0(9) . . ?
C20 C21 H21 120.1 . . ?
C22 C21 C20 119.8(8) . . ?
C22 C21 H21 120.1 . . ?
N1 C8 C5 114.4(8) . . ?
N1 C8 H8A 108.7 . . ?
N1 C8 H8B 108.7 . . ?
C5 C8 H8A 108.7 . . ?
C5 C8 H8B 108.7 . . ?
H8A C8 H8B 107.6 . . ?
C6 C7 H7 119.4 . . ?
C2 C7 C6 121.2(9) . . ?
C2 C7 H7 119.4 . . ?
C15 C14 C11 120.6(10) . . ?
C18 C14 C11 122.0(10) . . ?
C18 C14 C15 117.3(11) . . ?
C12 C11 C14 121.0(10) . . ?
C10 C11 C12 117.1(10) . . ?
C10 C11 C14 121.7(10) . . ?
N6 C52 C51 124.8(10) . . ?
N6 C52 H52 117.6 . . ?
C51 C52 H52 117.6 . . ?
C3 C2 C1 121.3(9) . . ?
C7 C2 C3 118.8(9) . . ?
C7 C2 C1 119.9(9) . . ?
N3 C26 H26A 109.1 . . ?
N3 C26 H26B 109.1 . . ?
N3 C26 C23 112.6(8) . . ?
H26A C26 H26B 107.8 . . ?
C23 C26 H26A 109.1 . . ?
C23 C26 H26B 109.1 . . ?
C43 C42 H42 119.3 . . ?
C43 C42 C41 121.3(9) . . ?
C41 C42 H42 119.3 . . ?
N36 C100 N23 113.1(9) . . ?
N36 C100 C99 103.3(8) . . ?
N36 C100 H100 112.4 . . ?
N23 C100 C99 102.5(8) . . ?
N23 C100 H100 112.4 . . ?
C99 C100 H100 112.4 . . ?
C42 C41 C44 121.2(9) . . ?
C40 C41 C44 121.0(9) . . ?
C40 C41 C42 117.7(9) . . ?
O30 C87 N29 126.5(10) . . ?
O30 C87 N30 125.5(10) . . ?
N29 C87 N30 107.7(8) . . ?
N6 C53 H53 118.8 . . ?
N6 C53 C54 122.4(11) . . ?
C54 C53 H53 118.8 . . ?
N1 C13 C12 120.7(10) . . ?
N1 C13 H13 119.6 . . ?
C12 C13 H13 119.6 . . ?
N33 C91 N32 113.5(8) . . ?
N33 C91 H91A 108.9 . . ?
N33 C91 H91B 108.9 . . ?
N32 C91 H91A 108.9 . . ?
N32 C91 H91B 108.9 . . ?
H91A C91 H91B 107.7 . . ?
O32 C92 N33 125.0(9) . . ?
O32 C92 N34 125.7(9) . . ?
N33 C92 N34 109.3(8) . . ?
N38 C101 N29 115.4(8) . . ?
N38 C101 H101 111.4 . . ?
N38 C101 C102 103.3(8) . . ?
N29 C101 H101 111.4 . . ?
N29 C101 C102 103.3(8) . . ?
C102 C101 H101 111.4 . . ?
C46 C47 C50 121.4(9) . . ?
C46 C47 C48 117.0(10) . . ?
C48 C47 C50 121.6(10) . . ?
O29 C85 N28 126.2(9) . . ?
O29 C85 N27 125.5(8) . . ?
N28 C85 N27 108.2(8) . . ?
N1 C9 H9 119.7 . . ?
N1 C9 C10 120.6(11) . . ?
C10 C9 H9 119.7 . . ?
N26 C84 H84A 109.1 . . ?
N26 C84 H84B 109.1 . . ?
N27 C84 N26 112.7(7) . . ?
N27 C84 H84A 109.1 . . ?
N27 C84 H84B 109.1 . . ?
H84A C84 H84B 107.8 . . ?
C31 C30 C29 121.0(10) . . ?
C31 C30 H30 119.5 . . ?
C29 C30 H30 119.5 . . ?
N37 C102 N30 115.3(8) . . ?
N37 C102 C101 103.5(8) . . ?
N37 C102 H102 111.4 . . ?
N30 C102 C101 103.1(8) . . ?
N30 C102 H102 111.4 . . ?
C101 C102 H102 111.4 . . ?
N36 C88 H88A 108.9 . . ?
N36 C88 H88B 108.9 . . ?
N30 C88 N36 113.4(8) . . ?
N30 C88 H88A 108.9 . . ?
N30 C88 H88B 108.9 . . ?
H88A C88 H88B 107.7 . . ?
C50 C54 H54 119.9 . . ?
C53 C54 C50 120.1(10) . . ?
C53 C54 H54 119.9 . . ?
O24 C65 N17 126.1(15) . . ?
O24 C65 N18 127.4(15) . . ?
N18 C65 N17 106.4(12) . . ?
C20 C25 C24 120.7(9) . . ?
C20 C25 H25 119.6 . . ?
C24 C25 H25 119.6 . . ?
C14 C15 H15 121.2 . . ?
C16 C15 C14 117.6(12) . . ?
C16 C15 H15 121.2 . . ?
N13 C61 N14 107.6(11) . . ?
O21 C61 N13 125.5(15) . . ?
O21 C61 N14 126.8(16) . . ?
C38 C39 H39 120.1 . . ?
C40 C39 C38 119.9(10) . . ?
C40 C39 H39 120.1 . . ?
C11 C10 C9 120.4(11) . . ?
C11 C10 H10 119.8 . . ?
C9 C10 H10 119.8 . . ?
N2 C17 H17 119.1 . . ?
N2 C17 C18 121.8(12) . . ?
C18 C17 H17 119.1 . . ?
N15 C78 H78 112.1 . . ?
N15 C78 C77 102.9(11) . . ?
N14 C78 N15 114.3(11) . . ?
N14 C78 H78 112.1 . . ?
N14 C78 C77 102.7(11) . . ?
C77 C78 H78 112.1 . . ?
C32 C33 H33 120.6 . . ?
C34 C33 C32 118.9(11) . . ?
C34 C33 H33 120.6 . . ?
C49 C48 C47 119.7(10) . . ?
C49 C48 H48 120.1 . . ?
C47 C48 H48 120.1 . . ?
O19 C57 N10 129.0(12) . . ?
O19 C57 N9 123.9(13) . . ?
N10 C57 N9 107.2(10) . . ?
N8 C56 H56A 108.8 . . ?
N8 C56 H56B 108.8 . . ?
N9 C56 N8 113.8(10) . . ?
N9 C56 H56A 108.8 . . ?
N9 C56 H56B 108.8 . . ?
H56A C56 H56B 107.7 . . ?
C14 C18 C17 120.7(12) . . ?
C14 C18 H18 119.6 . . ?
C17 C18 H18 119.6 . . ?
N11 C59 N12 109.7(11) . . ?
O20 C59 N11 128.1(13) . . ?
O20 C59 N12 122.2(14) . . ?
N16 C77 N13 113.1(10) . . ?
N16 C77 C78 103.2(11) . . ?
N16 C77 H77 112.1 . . ?
N13 C77 C78 103.7(12) . . ?
N13 C77 H77 112.1 . . ?
C78 C77 H77 112.1 . . ?
C41 C40 H40 119.4 . . ?
C39 C40 C41 121.3(10) . . ?
C39 C40 H40 119.4 . . ?
O18 C55 N7 126.6(15) . . ?
O18 C55 N8 124.4(14) . . ?
N7 C55 N8 108.9(11) . . ?
N16 C63 N15 107.3(11) . . ?
O25 C63 N16 128.0(15) . . ?
O25 C63 N15 124.7(15) . . ?
O22 C69 N22 126.8(15) . . ?
O22 C69 N21 123.3(15) . . ?
N22 C69 N21 109.8(11) . . ?
N12 C60 H60A 108.7 . . ?
N12 C60 H60B 108.7 . . ?
N13 C60 N12 114.1(11) . . ?
N13 C60 H60A 108.7 . . ?
N13 C60 H60B 108.7 . . ?
H60A C60 H60B 107.6 . . ?
C32 C36 H36 120.8 . . ?
C32 C36 C35 118.3(11) . . ?
C35 C36 H36 120.8 . . ?
N20 C73 H73 111.0 . . ?
N20 C73 C74 103.2(10) . . ?
N9 C73 N20 114.8(12) . . ?
N9 C73 H73 111.0 . . ?
N9 C73 C74 105.4(10) . . ?
C74 C73 H73 111.0 . . ?
O23 C67 N20 126.8(14) . . ?
O23 C67 N19 123.8(14) . . ?
N20 C67 N19 109.3(12) . . ?
N7 C71 N22 113.0(11) . . ?
N7 C71 H71 111.8 . . ?
N7 C71 C72 103.2(11) . . ?
N22 C71 H71 111.8 . . ?
N22 C71 C72 104.8(11) . . ?
C72 C71 H71 111.8 . . ?
N4 C34 C33 124.7(11) . . ?
N4 C34 H34 117.7 . . ?
C33 C34 H34 117.7 . . ?
N11 C75 N18 115.3(11) . . ?
N11 C75 H75 112.1 . . ?
N11 C75 C76 101.8(11) . . ?
N18 C75 H75 112.1 . . ?
N18 C75 C76 102.7(11) . . ?
C76 C75 H75 112.1 . . ?
N19 C74 N10 114.2(11) . . ?
N19 C74 C73 104.5(12) . . ?
N19 C74 H74 111.6 . . ?
N10 C74 C73 102.7(11) . . ?
N10 C74 H74 111.6 . . ?
C73 C74 H74 111.6 . . ?
N19 C66 H66A 108.5 . . ?
N19 C66 H66B 108.5 . . ?
N18 C66 N19 115.3(11) . . ?
N18 C66 H66A 108.5 . . ?
N18 C66 H66B 108.5 . . ?
H66A C66 H66B 107.5 . . ?
N4 C35 C36 124.6(12) . . ?
N4 C35 H35 117.7 . . ?
C36 C35 H35 117.7 . . ?
N15 C62 H62A 108.4 . . ?
N15 C62 H62B 108.4 . . ?
N7 C62 N15 115.7(11) 5_676 . ?
N7 C62 H62A 108.4 5_676 . ?
N7 C62 H62B 108.4 5_676 . ?
H62A C62 H62B 107.4 . . ?
N14 C70 H70A 109.1 . . ?
N14 C70 H70B 109.1 . . ?
N22 C70 N14 112.6(10) 5_676 . ?
N22 C70 H70A 109.1 5_676 . ?
N22 C70 H70B 109.1 5_676 . ?
H70A C70 H70B 107.8 . . ?
N2 C16 C15 124.7(12) . . ?
N2 C16 H16 117.7 . . ?
C15 C16 H16 117.7 . . ?
N21 C68 H68A 108.1 . . ?
N21 C68 H68B 108.1 . . ?
N20 C68 N21 116.8(11) . . ?
N20 C68 H68A 108.1 . . ?
N20 C68 H68B 108.1 . . ?
H68A C68 H68B 107.3 . . ?
N21 C72 C71 104.6(11) . . ?
N21 C72 H72 110.2 . . ?
N8 C72 N21 115.8(11) . . ?
N8 C72 C71 105.6(11) . . ?
N8 C72 H72 110.2 . . ?
C71 C72 H72 110.2 . . ?
N12 C76 C75 104.8(10) . . ?
N12 C76 H76 111.3 . . ?
N17 C76 N12 113.8(12) . . ?
N17 C76 C75 103.9(11) . . ?
N17 C76 H76 111.3 . . ?
C75 C76 H76 111.3 . . ?
N11 C58 H58A 108.7 . . ?
N11 C58 H58B 108.7 . . ?
N10 C58 N11 114.0(11) . . ?
N10 C58 H58A 108.7 . . ?
N10 C58 H58B 108.7 . . ?
H58A C58 H58B 107.6 . . ?
O13 C19 C20 119.3(7) . . ?
O12 C19 O13 117.3(7) . . ?
O12 C19 C20 123.3(7) . . ?
C21 C22 H22 119.9 . . ?
C23 C22 C21 120.2(9) . . ?
C23 C22 H22 119.9 . . ?
C24 C23 C26 120.3(9) . . ?
C22 C23 C24 119.8(8) . . ?
C22 C23 C26 119.8(8) . . ?
O10 C1 C2 116.3(9) . . ?
O11 C1 O10 124.2(9) . . ?
O11 C1 C2 119.5(9) . . ?
N17 C64 H64A 108.7 . . ?
N17 C64 H64B 108.7 . . ?
N16 C64 N17 114.1(11) . . ?
N16 C64 H64A 108.7 . . ?
N16 C64 H64B 108.7 . . ?
H64A C64 H64B 107.6 . . ?
N38 C89 N31 112.8(7) 7_676 . ?
N38 C89 H89A 109.0 7_676 . ?
N38 C89 H89B 109.0 7_676 . ?
N31 C89 H89A 109.0 . . ?
N31 C89 H89B 109.0 . . ?
H89A C89 H89B 107.8 . . ?
N5 C45 C46 119.2(10) . . ?
N5 C45 H45 120.4 . . ?
C46 C45 H45 120.4 . . ?

loop_
_geom_bond_atom_site_label_1
_geom_bond_atom_site_label_2
_geom_bond_distance
_geom_bond_site_symmetry_2
_geom_bond_publ_flag
U1 U3 3.7202(5) . ?
U1 O7 2.268(6) . ?
U1 O8 2.347(6) . ?
U1 O12 2.445(6) . ?
U1 O1 1.782(6) . ?
U1 O2 1.784(6) . ?
U1 O10 2.407(6) . ?
U1 O16 2.451(6) . ?
U2 U3 3.7007(5) . ?
U2 O7 2.247(6) . ?
U2 O3 1.778(7) . ?
U2 O14 2.518(6) . ?
U2 O13 2.333(6) . ?
U2 O15 2.471(6) . ?
U2 O4 1.765(7) . ?
U2 O9 2.308(7) . ?
U2 C37 2.874(9) . ?
U3 O7 2.276(6) . ?
U3 O8 2.306(6) . ?
U3 O6 1.776(8) . ?
U3 O9 2.351(7) . ?
U3 O5 1.777(9) . ?
U3 O18 2.489(7) . ?
U3 O17 2.515(9) . ?
O14 C37 1.274(11) . ?
O13 C19 1.311(10) . ?
O12 C19 1.268(9) . ?
O10 C1 1.273(11) . ?
O15 C37 1.275(11) . ?
O16 H16A 0.8684 . ?
O16 H16B 0.8685 . ?
N3 C31 1.344(12) . ?
N3 C27 1.350(12) . ?
N3 C26 1.497(12) . ?
O11 C1 1.234(12) . ?
O18 C55 1.216(14) . ?
N26 C97 1.452(12) . ?
N26 C83 1.384(12) . ?
N26 C84 1.457(12) . ?
O29 C85 1.234(11) . ?
N38 C79 1.381(13) . ?
N38 C101 1.432(12) . ?
N38 C89 1.438(12) 7_676 ?
O26 C79 1.220(12) . ?
O32 C92 1.246(11) . ?
O23 C67 1.231(15) . ?
O31 C90 1.195(11) . ?
N28 C95 1.450(11) . ?
N28 C86 1.463(12) 7_676 ?
N28 C85 1.360(11) . ?
N33 C97 1.454(11) . ?
N33 C91 1.434(12) . ?
N33 C92 1.366(12) . ?
N27 C96 1.440(11) . ?
N27 C85 1.365(12) . ?
N27 C84 1.449(11) . ?
N5 C49 1.347(14) . ?
N5 C44 1.506(13) . ?
N5 C45 1.345(13) . ?
N2 C17 1.321(16) . ?
N2 C16 1.297(16) . ?
O28 C83 1.232(11) . ?
N11 C59 1.332(18) . ?
N11 C75 1.465(15) . ?
N11 C58 1.444(17) . ?
N12 C59 1.374(17) . ?
N12 C60 1.440(17) . ?
N12 C76 1.475(16) . ?
N17 C65 1.400(18) . ?
N17 C76 1.442(16) . ?
N17 C64 1.489(18) . ?
N16 C77 1.437(16) . ?
N16 C63 1.355(18) . ?
N16 C64 1.471(19) . ?
N13 C61 1.351(19) . ?
N13 C77 1.457(15) . ?
N13 C60 1.435(19) . ?
O27 C81 1.220(12) . ?
O19 C57 1.206(13) . ?
O33 C94 1.214(12) . ?
N34 C98 1.453(11) . ?
N34 C93 1.421(12) . ?
N34 C92 1.368(12) . ?
N15 C78 1.436(15) . ?
N15 C63 1.385(18) . ?
N15 C62 1.440(18) . ?
N6 C52 1.310(14) . ?
N6 C53 1.351(14) . ?
N36 C94 1.376(13) . ?
N36 C100 1.432(13) . ?
N36 C88 1.455(12) . ?
N35 C94 1.376(13) . ?
N35 C93 1.442(12) . ?
N35 C99 1.448(12) . ?
N31 C95 1.448(11) . ?
N31 C90 1.393(12) . ?
N31 C89 1.457(11) . ?
O30 C87 1.219(12) . ?
N4 C34 1.316(16) . ?
N4 C35 1.332(15) . ?
N1 C8 1.490(12) . ?
N1 C13 1.337(13) . ?
N1 C9 1.348(13) . ?
N24 C81 1.368(13) . ?
N24 C82 1.436(12) . ?
N24 C99 1.430(12) . ?
O20 C59 1.211(14) . ?
O24 C65 1.190(15) . ?
N25 C98 1.473(12) . ?
N25 C83 1.345(13) . ?
N25 C82 1.451(12) . ?
N37 C80 1.446(12) . ?
N37 C79 1.375(13) . ?
N37 C102 1.435(13) . ?
N32 C90 1.381(12) . ?
N32 C96 1.469(11) . ?
N32 C91 1.446(12) . ?
N29 C86 1.440(13) . ?
N29 C87 1.365(13) . ?
N29 C101 1.447(12) . ?
O21 C61 1.228(15) . ?
C37 C38 1.518(13) . ?
N23 C81 1.360(13) . ?
N23 C80 1.441(12) . ?
N23 C100 1.455(13) . ?
C97 H97 0.9900 . ?
C97 C98 1.515(12) . ?
O22 C69 1.239(14) . ?
N14 C61 1.395(18) . ?
N14 C78 1.433(16) . ?
N14 C70 1.431(18) . ?
O17 H17A 0.8600 . ?
O17 H17B 0.8602 . ?
N30 C87 1.374(13) . ?
N30 C102 1.456(12) . ?
N30 C88 1.443(13) . ?
C95 H95 0.9900 . ?
C95 C96 1.528(13) . ?
C20 C21 1.397(12) . ?
C20 C25 1.374(12) . ?
C20 C19 1.415(11) . ?
C5 C6 1.404(14) . ?
C5 C4 1.389(14) . ?
C5 C8 1.532(13) . ?
N7 C55 1.353(17) . ?
N7 C71 1.449(14) . ?
N7 C62 1.439(19) 5_676 ?
N22 C69 1.368(18) . ?
N22 C71 1.462(15) . ?
N22 C70 1.423(17) 5_676 ?
N21 C69 1.379(18) . ?
N21 C68 1.419(19) . ?
N21 C72 1.454(16) . ?
N8 C56 1.445(18) . ?
N8 C55 1.369(18) . ?
N8 C72 1.451(14) . ?
N20 C73 1.477(16) . ?
N20 C67 1.341(17) . ?
N20 C68 1.395(17) . ?
N19 C67 1.390(19) . ?
N19 C74 1.449(16) . ?
N19 C66 1.441(18) . ?
N10 C57 1.369(17) . ?
N10 C74 1.450(15) . ?
N10 C58 1.437(17) . ?
N18 C65 1.355(18) . ?
N18 C75 1.481(16) . ?
N18 C66 1.407(18) . ?
O25 C63 1.213(14) . ?
N9 C57 1.397(16) . ?
N9 C56 1.442(17) . ?
N9 C73 1.423(15) . ?
C98 H98 0.9900 . ?
C38 C43 1.371(13) . ?
C38 C39 1.377(14) . ?
C86 H86A 0.9800 . ?
C86 H86B 0.9800 . ?
C51 H51 0.9400 . ?
C51 C50 1.411(14) . ?
C51 C52 1.355(15) . ?
C80 H80A 0.9800 . ?
C80 H80B 0.9800 . ?
C6 H6 0.9400 . ?
C6 C7 1.419(13) . ?
C31 H31 0.9400 . ?
C31 C30 1.365(14) . ?
C27 H27 0.9400 . ?
C27 C28 1.379(14) . ?
C3 H3 0.9400 . ?
C3 C4 1.385(13) . ?
C3 C2 1.393(14) . ?
C50 C47 1.468(14) . ?
C50 C54 1.391(14) . ?
C49 H49 0.9400 . ?
C49 C48 1.366(15) . ?
C12 H12 0.9400 . ?
C12 C11 1.370(15) . ?
C12 C13 1.375(14) . ?
C4 H4 0.9400 . ?
C96 H96 0.9900 . ?
C44 H44A 0.9800 . ?
C44 H44B 0.9800 . ?
C44 C41 1.508(13) . ?
C32 C29 1.489(14) . ?
C32 C33 1.403(14) . ?
C32 C36 1.388(15) . ?
C93 H93A 0.9800 . ?
C93 H93B 0.9800 . ?
C28 H28 0.9400 . ?
C28 C29 1.379(14) . ?
C43 H43 0.9400 . ?
C43 C42 1.375(13) . ?
C82 H82A 0.9800 . ?
C82 H82B 0.9800 . ?
C29 C30 1.390(14) . ?
C46 H46 0.9400 . ?
C46 C47 1.387(15) . ?
C46 C45 1.389(15) . ?
C99 H99 0.9900 . ?
C99 C100 1.573(14) . ?
C24 H24 0.9400 . ?
C24 C25 1.388(12) . ?
C24 C23 1.384(13) . ?
C21 H21 0.9400 . ?
C21 C22 1.393(12) . ?
C8 H8A 0.9800 . ?
C8 H8B 0.9800 . ?
C7 H7 0.9400 . ?
C7 C2 1.375(13) . ?
C14 C11 1.493(14) . ?
C14 C15 1.396(15) . ?
C14 C18 1.349(16) . ?
C11 C10 1.371(16) . ?
C52 H52 0.9400 . ?
C2 C1 1.501(13) . ?
C26 H26A 0.9800 . ?
C26 H26B 0.9800 . ?
C26 C23 1.526(12) . ?
C42 H42 0.9400 . ?
C42 C41 1.391(14) . ?
C100 H100 0.9900 . ?
C41 C40 1.385(14) . ?
C53 H53 0.9400 . ?
C53 C54 1.355(15) . ?
C13 H13 0.9400 . ?
C91 H91A 0.9800 . ?
C91 H91B 0.9800 . ?
C101 H101 0.9900 . ?
C101 C102 1.548(14) . ?
C47 C48 1.414(14) . ?
C9 H9 0.9400 . ?
C9 C10 1.395(15) . ?
C84 H84A 0.9800 . ?
C84 H84B 0.9800 . ?
C30 H30 0.9400 . ?
C102 H102 0.9900 . ?
C88 H88A 0.9800 . ?
C88 H88B 0.9800 . ?
C54 H54 0.9400 . ?
C25 H25 0.9400 . ?
C15 H15 0.9400 . ?
C15 C16 1.388(16) . ?
C39 H39 0.9400 . ?
C39 C40 1.364(14) . ?
C10 H10 0.9400 . ?
C17 H17 0.9400 . ?
C17 C18 1.393(16) . ?
C78 H78 0.9900 . ?
C78 C77 1.55(2) . ?
C33 H33 0.9400 . ?
C33 C34 1.386(15) . ?
C48 H48 0.9400 . ?
C56 H56A 0.9800 . ?
C56 H56B 0.9800 . ?
C18 H18 0.9400 . ?
C77 H77 0.9900 . ?
C40 H40 0.9400 . ?
C60 H60A 0.9800 . ?
C60 H60B 0.9800 . ?
C36 H36 0.9400 . ?
C36 C35 1.398(15) . ?
C73 H73 0.9900 . ?
C73 C74 1.53(2) . ?
C71 H71 0.9900 . ?
C71 C72 1.48(2) . ?
C34 H34 0.9400 . ?
C75 H75 0.9900 . ?
C75 C76 1.54(2) . ?
C74 H74 0.9900 . ?
C66 H66A 0.9800 . ?
C66 H66B 0.9800 . ?
C35 H35 0.9400 . ?
C62 H62A 0.9800 . ?
C62 H62B 0.9800 . ?
C70 H70A 0.9800 . ?
C70 H70B 0.9800 . ?
C16 H16 0.9400 . ?
C68 H68A 0.9800 . ?
C68 H68B 0.9800 . ?
C72 H72 0.9900 . ?
C76 H76 0.9900 . ?
C58 H58A 0.9800 . ?
C58 H58B 0.9800 . ?
C22 H22 0.9400 . ?
C22 C23 1.382(13) . ?
C64 H64A 0.9800 . ?
C64 H64B 0.9800 . ?
C89 H89A 0.9800 . ?
C89 H89B 0.9800 . ?
C45 H45 0.9400 . ?

loop_
_geom_torsion_atom_site_label_1
_geom_torsion_atom_site_label_2
_geom_torsion_atom_site_label_3
_geom_torsion_atom_site_label_4
_geom_torsion
_geom_torsion_site_symmetry_1
_geom_torsion_site_symmetry_2
_geom_torsion_site_symmetry_3
_geom_torsion_site_symmetry_4
_geom_torsion_publ_flag
U1 O12 C19 O13 -34.9(13) . . . . ?
U1 O12 C19 C20 147.4(7) . . . . ?
U1 O10 C1 O11 4.0(15) . . . . ?
U1 O10 C1 C2 -177.2(6) . . . . ?
U2 O14 C37 O15 -1.9(10) . . . . ?
U2 O14 C37 C38 174.4(8) . . . . ?
U2 O13 C19 O12 -31.4(11) . . . . ?
U2 O13 C19 C20 146.3(6) . . . . ?
U2 O15 C37 O14 2.0(10) . . . . ?
U2 O15 C37 C38 -174.4(8) . . . . ?
U3 O18 C55 N7 -88.5(16) . . . . ?
U3 O18 C55 N8 89.4(14) . . . . ?
O14 C37 C38 C43 2.0(15) . . . . ?
O14 C37 C38 C39 -177.2(10) . . . . ?
O15 C37 C38 C43 178.4(10) . . . . ?
O15 C37 C38 C39 -0.8(15) . . . . ?
N3 C31 C30 C29 4.3(16) . . . . ?
N3 C27 C28 C29 1.3(16) . . . . ?
N3 C26 C23 C24 106.3(10) . . . . ?
N3 C26 C23 C22 -78.0(11) . . . . ?
N26 C97 C98 N34 -121.6(8) . . . . ?
N26 C97 C98 N25 -3.5(9) . . . . ?
N38 C101 C102 N37 -2.2(9) . . . . ?
N38 C101 C102 N30 118.3(8) . . . . ?
N28 C95 C96 N27 2.4(9) . . . . ?
N28 C95 C96 N32 -115.9(7) . . . . ?
N33 C97 C98 N34 -1.7(10) . . . . ?
N33 C97 C98 N25 116.5(8) . . . . ?
N5 C49 C48 C47 -1.9(15) . . . . ?
N5 C44 C41 C42 101.7(11) . . . . ?
N5 C44 C41 C40 -76.7(13) . . . . ?
N2 C17 C18 C14 -3(2) . . . . ?
N11 C75 C76 N12 -1.0(13) . . . . ?
N11 C75 C76 N17 118.7(11) . . . . ?
N15 C78 C77 N16 8.8(12) . . . . ?
N15 C78 C77 N13 126.9(10) . . . . ?
N6 C53 C54 C50 1.4(17) . . . . ?
N35 C99 C100 N36 1.3(10) . . . . ?
N35 C99 C100 N23 119.0(8) . . . . ?
N31 C95 C96 N27 122.7(7) . . . . ?
N31 C95 C96 N32 4.5(9) . . . . ?
N1 C9 C10 C11 -0.9(18) . . . . ?
N24 C99 C100 N36 -119.0(9) . . . . ?
N24 C99 C100 N23 -1.2(10) . . . . ?
N29 C101 C102 N37 -122.9(8) . . . . ?
N29 C101 C102 N30 -2.4(9) . . . . ?
C37 C38 C43 C42 179.4(9) . . . . ?
C37 C38 C39 C40 178.9(10) . . . . ?
C97 N26 C83 O28 -175.5(9) . . . . ?
C97 N26 C83 N25 6.0(10) . . . . ?
C97 N26 C84 N27 -86.5(10) . . . . ?
C97 N33 C91 N32 79.0(11) . . . . ?
C97 N33 C92 O32 175.1(10) . . . . ?
C97 N33 C92 N34 -4.4(11) . . . . ?
N14 C78 C77 N16 -110.2(10) . . . . ?
N14 C78 C77 N13 8.0(12) . . . . ?
C95 N28 C85 O29 -172.1(9) . . . . ?
C95 N28 C85 N27 5.9(10) . . . . ?
C95 N31 C90 O31 176.9(9) . . . . ?
C95 N31 C90 N32 -0.8(10) . . . . ?
C95 N31 C89 N38 84.5(11) . . . 7_676 ?
C20 C21 C22 C23 -2.7(14) . . . . ?
C5 C6 C7 C2 -0.5(14) . . . . ?
N7 C71 C72 N21 132.5(10) . . . . ?
N7 C71 C72 N8 9.9(12) . . . . ?
N22 C71 C72 N21 14.1(12) . . . . ?
N22 C71 C72 N8 -108.5(10) . . . . ?
N20 C73 C74 N19 -2.8(13) . . . . ?
N20 C73 C74 N10 -122.3(11) . . . . ?
N18 C75 C76 N12 -120.6(10) . . . . ?
N18 C75 C76 N17 -0.9(13) . . . . ?
N9 C73 C74 N19 117.9(11) . . . . ?
N9 C73 C74 N10 -1.6(14) . . . . ?
C98 N34 C93 N35 -81.6(12) . . . . ?
C98 N34 C92 O32 -176.3(10) . . . . ?
C98 N34 C92 N33 3.2(11) . . . . ?
C98 N25 C83 N26 -8.6(11) . . . . ?
C98 N25 C83 O28 172.9(9) . . . . ?
C98 N25 C82 N24 88.0(11) . . . . ?
C90 N31 C95 N28 111.5(9) . . . . ?
C90 N31 C95 C96 -2.5(10) . . . . ?
C90 N31 C89 N38 -106.3(10) . . . 7_676 ?
C90 N32 C96 N27 -115.5(9) . . . . ?
C90 N32 C96 C95 -5.3(10) . . . . ?
C90 N32 C91 N33 120.1(9) . . . . ?
C38 C43 C42 C41 0.9(16) . . . . ?
C38 C39 C40 C41 2.5(17) . . . . ?
C86 N28 C95 N31 79.1(11) 7_676 . . . ?
C86 N28 C95 C96 -166.9(8) 7_676 . . . ?
C86 N28 C85 O29 -9.9(14) 7_676 . . . ?
C86 N28 C85 N27 168.1(8) 7_676 . . . ?
C86 N29 C87 O30 -6.3(15) . . . . ?
C86 N29 C87 N30 167.7(8) . . . . ?
C86 N29 C101 N38 81.4(11) . . . . ?
C86 N29 C101 C102 -166.6(8) . . . . ?
C81 N24 C82 N25 112.3(10) . . . . ?
C81 N24 C99 N35 -111.7(10) . . . . ?
C81 N24 C99 C100 -1.0(11) . . . . ?
C81 N23 C80 N37 -117.5(10) . . . . ?
C81 N23 C100 N36 113.6(9) . . . . ?
C81 N23 C100 C99 3.1(11) . . . . ?
C51 C50 C47 C46 -41.6(14) . . . . ?
C51 C50 C47 C48 137.4(10) . . . . ?
C51 C50 C54 C53 -1.1(16) . . . . ?
C80 N37 C79 N38 172.7(8) . . . . ?
C80 N37 C79 O26 -7.2(15) . . . . ?
C80 N37 C102 N30 78.5(12) . . . . ?
C80 N37 C102 C101 -169.7(8) . . . . ?
C80 N23 C81 O27 16.2(16) . . . . ?
C80 N23 C81 N24 -164.0(9) . . . . ?
C80 N23 C100 N36 -86.5(11) . . . . ?
C80 N23 C100 C99 163.0(8) . . . . ?
C6 C5 C4 C3 -0.9(15) . . . . ?
C6 C5 C8 N1 81.0(11) . . . . ?
C6 C7 C2 C3 -0.5(14) . . . . ?
C6 C7 C2 C1 -178.0(9) . . . . ?
C83 N26 C97 N33 -115.1(8) . . . . ?
C83 N26 C97 C98 -1.2(10) . . . . ?
C83 N26 C84 N27 123.1(9) . . . . ?
C83 N25 C98 N34 118.6(9) . . . . ?
C83 N25 C98 C97 7.4(10) . . . . ?
C83 N25 C82 N24 -121.0(10) . . . . ?
C31 N3 C27 C28 -2.9(15) . . . . ?
C31 N3 C26 C23 -54.5(12) . . . . ?
C27 N3 C31 C30 0.1(15) . . . . ?
C27 N3 C26 C23 131.5(9) . . . . ?
C27 C28 C29 C32 -174.8(10) . . . . ?
C27 C28 C29 C30 2.8(16) . . . . ?
C3 C2 C1 O10 -174.5(9) . . . . ?
C3 C2 C1 O11 4.3(15) . . . . ?
C50 C51 C52 N6 -3.0(16) . . . . ?
C50 C47 C48 C49 -177.2(9) . . . . ?
C49 N5 C44 C41 -82.1(11) . . . . ?
C49 N5 C45 C46 0.6(14) . . . . ?
C94 N36 C100 N23 -115.1(10) . . . . ?
C94 N36 C100 C99 -5.1(12) . . . . ?
C94 N36 C88 N30 118.3(11) . . . . ?
C94 N35 C93 N34 -115.0(11) . . . . ?
C94 N35 C99 N24 113.9(10) . . . . ?
C94 N35 C99 C100 2.8(11) . . . . ?
C12 C11 C10 C9 2.5(17) . . . . ?
C4 C5 C6 C7 1.3(14) . . . . ?
C4 C5 C8 N1 -103.2(11) . . . . ?
C4 C3 C2 C7 0.9(15) . . . . ?
C4 C3 C2 C1 178.4(9) . . . . ?
C96 N27 C85 O29 173.7(8) . . . . ?
C96 N27 C85 N28 -4.3(10) . . . . ?
C96 N27 C84 N26 78.9(11) . . . . ?
C96 N32 C90 O31 -173.6(10) . . . . ?
C96 N32 C90 N31 4.0(10) . . . . ?
C96 N32 C91 N33 -86.0(10) . . . . ?
C44 N5 C49 C48 174.3(9) . . . . ?
C44 N5 C45 C46 -173.2(9) . . . . ?
C44 C41 C40 C39 175.5(10) . . . . ?
C79 N38 C101 N29 116.3(9) . . . . ?
C79 N38 C101 C102 4.3(10) . . . . ?
C79 N37 C80 N23 112.3(10) . . . . ?
C79 N37 C102 N30 -112.1(10) . . . . ?
C79 N37 C102 C101 -0.4(10) . . . . ?
C32 C29 C30 C31 172.0(10) . . . . ?
C32 C33 C34 N4 -1.2(19) . . . . ?
C32 C36 C35 N4 -2(2) . . . . ?
C93 N34 C98 N25 81.2(11) . . . . ?
C93 N34 C98 C97 -168.4(8) . . . . ?
C93 N34 C92 O32 -9.1(17) . . . . ?
C93 N34 C92 N33 170.4(9) . . . . ?
C93 N35 C94 O33 15.8(17) . . . . ?
C93 N35 C94 N36 -165.6(9) . . . . ?
C93 N35 C99 N24 -86.3(12) . . . . ?
C93 N35 C99 C100 162.6(8) . . . . ?
C28 C29 C30 C31 -5.6(16) . . . . ?
C43 C38 C39 C40 -0.2(17) . . . . ?
C43 C42 C41 C44 -177.2(10) . . . . ?
C43 C42 C41 C40 1.3(16) . . . . ?
C82 N24 C81 O27 -8.5(16) . . . . ?
C82 N24 C81 N23 171.6(9) . . . . ?
C82 N24 C99 N35 79.6(12) . . . . ?
C82 N24 C99 C100 -169.6(8) . . . . ?
C82 N25 C98 N34 -87.9(10) . . . . ?
C82 N25 C98 C97 160.9(8) . . . . ?
C82 N25 C83 N26 -161.8(8) . . . . ?
C82 N25 C83 O28 19.7(15) . . . . ?
C29 C32 C33 C34 175.7(10) . . . . ?
C29 C32 C36 C35 -174.1(11) . . . . ?
C46 C47 C48 C49 1.9(15) . . . . ?
C99 N35 C94 O33 175.4(11) . . . . ?
C99 N35 C94 N36 -6.0(12) . . . . ?
C99 N35 C93 N34 87.0(11) . . . . ?
C99 N24 C81 O27 -177.2(10) . . . . ?
C99 N24 C81 N23 2.9(12) . . . . ?
C99 N24 C82 N25 -80.1(12) . . . . ?
C21 C20 C25 C24 3.5(14) . . . . ?
C21 C20 C19 O13 -21.5(12) . . . . ?
C21 C20 C19 O12 156.1(8) . . . . ?
C21 C22 C23 C24 2.3(14) . . . . ?
C21 C22 C23 C26 -173.5(8) . . . . ?
C8 N1 C13 C12 -173.8(9) . . . . ?
C8 N1 C9 C10 175.0(10) . . . . ?
C8 C5 C6 C7 177.0(8) . . . . ?
C8 C5 C4 C3 -176.7(9) . . . . ?
C7 C2 C1 O10 2.9(13) . . . . ?
C7 C2 C1 O11 -178.3(10) . . . . ?
C14 C11 C10 C9 -172.6(11) . . . . ?
C14 C15 C16 N2 0.6(19) . . . . ?
C11 C12 C13 N1 -1.2(17) . . . . ?
C11 C14 C15 C16 176.2(11) . . . . ?
C11 C14 C18 C17 -175.0(11) . . . . ?
C52 N6 C53 C54 -2.3(16) . . . . ?
C52 C51 C50 C47 177.7(10) . . . . ?
C52 C51 C50 C54 1.8(15) . . . . ?
C2 C3 C4 C5 -0.2(15) . . . . ?
C26 N3 C31 C30 -173.7(9) . . . . ?
C26 N3 C27 C28 171.0(9) . . . . ?
C42 C41 C40 C39 -3.0(17) . . . . ?
C100 N36 C94 O33 -174.4(11) . . . . ?
C100 N36 C94 N35 7.0(12) . . . . ?
C100 N36 C88 N30 -82.4(13) . . . . ?
C100 N23 C81 O27 176.3(10) . . . . ?
C100 N23 C81 N24 -3.8(11) . . . . ?
C100 N23 C80 N37 84.2(12) . . . . ?
C87 N29 C86 N28 108.9(10) . . . 7_676 ?
C87 N29 C101 N38 -110.0(9) . . . . ?
C87 N29 C101 C102 2.0(10) . . . . ?
C87 N30 C102 N37 114.2(9) . . . . ?
C87 N30 C102 C101 2.2(10) . . . . ?
C87 N30 C88 N36 -115.4(10) . . . . ?
C53 N6 C52 C51 3.2(16) . . . . ?
C13 N1 C8 C5 -54.1(13) . . . . ?
C13 N1 C9 C10 -1.8(16) . . . . ?
C13 C12 C11 C14 173.7(10) . . . . ?
C13 C12 C11 C10 -1.5(17) . . . . ?
C91 N33 C97 N26 -83.4(10) . . . . ?
C91 N33 C97 C98 162.3(8) . . . . ?
C91 N33 C92 O32 16.8(15) . . . . ?
C91 N33 C92 N34 -162.7(9) . . . . ?
C91 N32 C90 O31 -17.3(15) . . . . ?
C91 N32 C90 N31 160.3(8) . . . . ?
C91 N32 C96 N27 88.8(10) . . . . ?
C91 N32 C96 C95 -161.0(8) . . . . ?
C92 N33 C97 N26 118.0(8) . . . . ?
C92 N33 C97 C98 3.7(10) . . . . ?
C92 N33 C91 N32 -125.1(9) . . . . ?
C92 N34 C98 N25 -111.3(9) . . . . ?
C92 N34 C98 C97 -0.8(11) . . . . ?
C92 N34 C93 N35 112.6(11) . . . . ?
C101 N38 C79 O26 175.2(9) . . . . ?
C101 N38 C79 N37 -4.6(11) . . . . ?
C101 N29 C86 N28 -83.7(11) . . . 7_676 ?
C101 N29 C87 O30 -174.8(9) . . . . ?
C101 N29 C87 N30 -0.7(10) . . . . ?
C47 C50 C54 C53 -176.9(10) . . . . ?
C47 C46 C45 N5 -0.5(15) . . . . ?
C85 N28 C95 N31 -119.1(8) . . . . ?
C85 N28 C95 C96 -5.1(10) . . . . ?
C85 N27 C96 N32 111.5(9) . . . . ?
C85 N27 C96 C95 1.0(9) . . . . ?
C85 N27 C84 N26 -115.5(9) . . . . ?
C9 N1 C8 C5 129.1(10) . . . . ?
C9 N1 C13 C12 2.9(15) . . . . ?
C84 N26 C97 N33 91.4(10) . . . . ?
C84 N26 C97 C98 -154.7(8) . . . . ?
C84 N26 C83 O28 -22.3(14) . . . . ?
C84 N26 C83 N25 159.2(8) . . . . ?
C84 N27 C96 N32 -81.8(10) . . . . ?
C84 N27 C96 C95 167.8(8) . . . . ?
C84 N27 C85 O29 6.8(14) . . . . ?
C84 N27 C85 N28 -171.2(8) . . . . ?
C102 N37 C80 N23 -79.2(12) . . . . ?
C102 N37 C79 N38 2.9(11) . . . . ?
C102 N37 C79 O26 -176.9(10) . . . . ?
C102 N30 C87 O30 173.1(9) . . . . ?
C102 N30 C87 N29 -1.0(11) . . . . ?
C102 N30 C88 N36 83.0(12) . . . . ?
C88 N36 C94 O33 -13.3(18) . . . . ?
C88 N36 C94 N35 168.1(9) . . . . ?
C88 N36 C100 N23 84.3(12) . . . . ?
C88 N36 C100 C99 -165.7(9) . . . . ?
C88 N30 C87 O30 9.5(15) . . . . ?
C88 N30 C87 N29 -164.6(8) . . . . ?
C88 N30 C102 N37 -82.8(12) . . . . ?
C88 N30 C102 C101 165.2(8) . . . . ?
C54 C50 C47 C46 134.1(11) . . . . ?
C54 C50 C47 C48 -46.9(15) . . . . ?
C65 N17 C76 N12 119.5(13) . . . . ?
C65 N17 C76 C75 6.2(14) . . . . ?
C65 N17 C64 N16 -127.8(13) . . . . ?
C65 N18 C75 N11 -114.5(14) . . . . ?
C65 N18 C75 C76 -4.7(14) . . . . ?
C65 N18 C66 N19 112.0(15) . . . . ?
C25 C20 C21 C22 -0.2(13) . . . . ?
C25 C20 C19 O13 154.4(8) . . . . ?
C25 C20 C19 O12 -28.0(13) . . . . ?
C25 C24 C23 C26 176.8(9) . . . . ?
C25 C24 C23 C22 1.0(14) . . . . ?
C15 C14 C11 C12 -156.6(11) . . . . ?
C15 C14 C11 C10 18.4(17) . . . . ?
C15 C14 C18 C17 3.1(18) . . . . ?
C61 N13 C77 N16 106.8(14) . . . . ?
C61 N13 C77 C78 -4.3(13) . . . . ?
C61 N13 C60 N12 -113.6(13) . . . . ?
C61 N14 C78 N15 -120.3(13) . . . . ?
C61 N14 C78 C77 -9.6(13) . . . . ?
C61 N14 C70 N22 127.7(12) . . . 5_676 ?
C39 C38 C43 C42 -1.4(16) . . . . ?
C17 N2 C16 C15 -0.4(19) . . . . ?
C78 N15 C63 N16 -4.8(15) . . . . ?
C78 N15 C63 O25 177.7(12) . . . . ?
C78 N15 C62 N7 82.9(15) . . . 5_676 ?
C78 N14 C61 N13 7.4(13) . . . . ?
C78 N14 C61 O21 -173.2(12) . . . . ?
C78 N14 C70 N22 -76.2(15) . . . 5_676 ?
C33 C32 C29 C28 24.8(16) . . . . ?
C33 C32 C29 C30 -152.6(11) . . . . ?
C33 C32 C36 C35 1.3(17) . . . . ?
C57 N10 C74 N19 -116.1(14) . . . . ?
C57 N10 C74 C73 -3.7(15) . . . . ?
C57 N10 C58 N11 110.4(13) . . . . ?
C57 N9 C56 N8 -117.1(13) . . . . ?
C57 N9 C73 N20 119.0(12) . . . . ?
C57 N9 C73 C74 6.2(15) . . . . ?
C56 N8 C55 O18 -11.1(18) . . . . ?
C56 N8 C55 N7 167.1(10) . . . . ?
C56 N8 C72 N21 73.6(16) . . . . ?
C56 N8 C72 C71 -171.3(11) . . . . ?
C56 N9 C57 O19 14(2) . . . . ?
C56 N9 C57 N10 -165.1(12) . . . . ?
C56 N9 C73 N20 -85.3(15) . . . . ?
C56 N9 C73 C74 161.9(12) . . . . ?
C18 C14 C11 C12 21.5(17) . . . . ?
C18 C14 C11 C10 -163.5(12) . . . . ?
C18 C14 C15 C16 -1.9(17) . . . . ?
C59 N11 C75 N18 113.2(14) . . . . ?
C59 N11 C75 C76 2.9(15) . . . . ?
C59 N11 C58 N10 -109.5(14) . . . . ?
C59 N12 C60 N13 121.4(14) . . . . ?
C59 N12 C76 N17 -113.9(13) . . . . ?
C59 N12 C76 C75 -1.1(14) . . . . ?
C77 N16 C63 N15 11.3(15) . . . . ?
C77 N16 C63 O25 -171.3(13) . . . . ?
C77 N16 C64 N17 -78.9(15) . . . . ?
C77 N13 C61 O21 179.1(11) . . . . ?
C77 N13 C61 N14 -1.5(13) . . . . ?
C77 N13 C60 N12 84.7(14) . . . . ?
C55 N7 C71 N22 105.5(13) . . . . ?
C55 N7 C71 C72 -7.1(13) . . . . ?
C55 N8 C56 N9 122.2(12) . . . . ?
C55 N8 C72 N21 -125.1(13) . . . . ?
C55 N8 C72 C71 -9.9(13) . . . . ?
C63 N16 C77 N13 -124.0(14) . . . . ?
C63 N16 C77 C78 -12.6(14) . . . . ?
C63 N16 C64 N17 133.4(12) . . . . ?
C63 N15 C78 N14 107.7(14) . . . . ?
C63 N15 C78 C77 -2.8(14) . . . . ?
C63 N15 C62 N7 -116.4(14) . . . 5_676 ?
C69 N22 C71 N7 -119.4(12) . . . . ?
C69 N22 C71 C72 -7.8(12) . . . . ?
C69 N21 C68 N20 -92.9(15) . . . . ?
C69 N21 C72 N8 99.6(14) . . . . ?
C69 N21 C72 C71 -16.1(13) . . . . ?
C60 N12 C59 N11 161.8(13) . . . . ?
C60 N12 C59 O20 -16(2) . . . . ?
C60 N12 C76 N17 86.2(15) . . . . ?
C60 N12 C76 C75 -161.0(12) . . . . ?
C60 N13 C61 O21 15.9(19) . . . . ?
C60 N13 C61 N14 -164.7(10) . . . . ?
C60 N13 C77 N16 -89.8(15) . . . . ?
C60 N13 C77 C78 159.2(11) . . . . ?
C36 C32 C29 C28 -159.9(11) . . . . ?
C36 C32 C29 C30 22.7(16) . . . . ?
C36 C32 C33 C34 0.1(17) . . . . ?
C73 N20 C67 O23 -176.9(12) . . . . ?
C73 N20 C67 N19 4.9(15) . . . . ?
C73 N20 C68 N21 -79.3(16) . . . . ?
C73 N9 C57 O19 170.8(13) . . . . ?
C73 N9 C57 N10 -8.6(15) . . . . ?
C73 N9 C56 N8 89.4(15) . . . . ?
C67 N20 C73 N9 -115.2(13) . . . . ?
C67 N20 C73 C74 -1.2(14) . . . . ?
C67 N20 C68 N21 112.6(15) . . . . ?
C67 N19 C74 N10 117.3(13) . . . . ?
C67 N19 C74 C73 5.9(14) . . . . ?
C67 N19 C66 N18 -111.2(14) . . . . ?
C71 N7 C55 O18 179.3(11) . . . . ?
C71 N7 C55 N8 1.1(14) . . . . ?
C71 N22 C69 O22 -178.2(11) . . . . ?
C71 N22 C69 N21 -2.2(13) . . . . ?
C34 N4 C35 C36 1(2) . . . . ?
C75 N11 C59 N12 -3.8(16) . . . . ?
C75 N11 C59 O20 174.0(13) . . . . ?
C75 N11 C58 N10 78.8(15) . . . . ?
C75 N18 C65 N17 8.5(15) . . . . ?
C75 N18 C65 O24 -174.4(13) . . . . ?
C75 N18 C66 N19 -89.4(16) . . . . ?
C74 N19 C67 O23 174.8(12) . . . . ?
C74 N19 C67 N20 -6.9(15) . . . . ?
C74 N19 C66 N18 78.8(18) . . . . ?
C74 N10 C57 O19 -171.8(14) . . . . ?
C74 N10 C57 N9 7.6(15) . . . . ?
C74 N10 C58 N11 -91.5(15) . . . . ?
C66 N19 C67 O23 3(2) . . . . ?
C66 N19 C67 N20 -178.3(12) . . . . ?
C66 N19 C74 N10 -71.6(18) . . . . ?
C66 N19 C74 C73 177.0(12) . . . . ?
C66 N18 C65 N17 168.8(12) . . . . ?
C66 N18 C65 O24 -14(2) . . . . ?
C66 N18 C75 N11 85.2(16) . . . . ?
C66 N18 C75 C76 -165.1(11) . . . . ?
C35 N4 C34 C33 1(2) . . . . ?
C62 N15 C78 N14 -89.7(15) . . . . ?
C62 N15 C78 C77 159.8(12) . . . . ?
C62 N15 C63 N16 -167.0(12) . . . . ?
C62 N15 C63 O25 15(2) . . . . ?
C62 N7 C55 O18 0.6(19) 5_676 . . . ?
C62 N7 C55 N8 -177.6(11) 5_676 . . . ?
C62 N7 C71 N22 -75.8(16) 5_676 . . . ?
C62 N7 C71 C72 171.6(12) 5_676 . . . ?
C70 N14 C61 N13 166.3(10) . . . . ?
C70 N14 C61 O21 -14.3(19) . . . . ?
C70 N14 C78 N15 82.4(16) . . . . ?
C70 N14 C78 C77 -166.9(11) . . . . ?
C70 N22 C69 O22 -25.7(19) 5_676 . . . ?
C70 N22 C69 N21 150.3(11) 5_676 . . . ?
C70 N22 C71 N7 89.4(15) 5_676 . . . ?
C70 N22 C71 C72 -158.9(12) 5_676 . . . ?
C16 N2 C17 C18 1.6(19) . . . . ?
C68 N21 C69 O22 7.5(19) . . . . ?
C68 N21 C69 N22 -168.6(11) . . . . ?
C68 N21 C72 N8 -80.0(16) . . . . ?
C68 N21 C72 C71 164.3(11) . . . . ?
C68 N20 C73 N9 75.3(16) . . . . ?
C68 N20 C73 C74 -170.6(12) . . . . ?
C68 N20 C67 O23 -8(2) . . . . ?
C68 N20 C67 N19 174.3(12) . . . . ?
C72 N21 C69 O22 -172.1(11) . . . . ?
C72 N21 C69 N22 11.7(13) . . . . ?
C72 N21 C68 N20 86.7(15) . . . . ?
C72 N8 C56 N9 -79.0(14) . . . . ?
C72 N8 C55 O18 -172.6(11) . . . . ?
C72 N8 C55 N7 5.7(13) . . . . ?
C76 N12 C59 N11 3.0(15) . . . . ?
C76 N12 C59 O20 -175.0(12) . . . . ?
C76 N12 C60 N13 -82.0(16) . . . . ?
C76 N17 C65 O24 173.6(13) . . . . ?
C76 N17 C65 N18 -9.2(15) . . . . ?
C76 N17 C64 N16 79.4(16) . . . . ?
C58 N11 C59 N12 -176.3(11) . . . . ?
C58 N11 C59 O20 2(2) . . . . ?
C58 N11 C75 N18 -74.4(17) . . . . ?
C58 N11 C75 C76 175.4(11) . . . . ?
C58 N10 C57 O19 -11(2) . . . . ?
C58 N10 C57 N9 167.9(11) . . . . ?
C58 N10 C74 N19 84.3(17) . . . . ?
C58 N10 C74 C73 -163.3(12) . . . . ?
C19 C20 C21 C22 175.8(8) . . . . ?
C19 C20 C25 C24 -172.5(8) . . . . ?
C23 C24 C25 C20 -3.9(14) . . . . ?
C64 N17 C65 O24 18(2) . . . . ?
C64 N17 C65 N18 -164.7(12) . . . . ?
C64 N17 C76 N12 -86.3(16) . . . . ?
C64 N17 C76 C75 160.3(12) . . . . ?
C64 N16 C77 N13 86.8(16) . . . . ?
C64 N16 C77 C78 -161.8(11) . . . . ?
C64 N16 C63 N15 161.9(11) . . . . ?
C64 N16 C63 O25 -21(2) . . . . ?
C89 N38 C79 O26 15.3(15) 7_676 . . . ?
C89 N38 C79 N37 -164.6(8) 7_676 . . . ?
C89 N38 C101 N29 -83.9(11) 7_676 . . . ?
C89 N38 C101 C102 164.1(8) 7_676 . . . ?
C89 N31 C95 N28 -78.5(11) . . . . ?
C89 N31 C95 C96 167.6(8) . . . . ?
C89 N31 C90 O31 6.4(15) . . . . ?
C89 N31 C90 N32 -171.2(8) . . . . ?
C45 N5 C49 C48 0.7(15) . . . . ?
C45 N5 C44 C41 91.8(10) . . . . ?
C45 C46 C47 C50 178.4(9) . . . . ?
C45 C46 C47 C48 -0.7(15) . . . . ?

loop_
_smtbx_masks_void_nr
_smtbx_masks_void_average_x
_smtbx_masks_void_average_y
_smtbx_masks_void_average_z
_smtbx_masks_void_volume
_smtbx_masks_void_count_electrons
_smtbx_masks_void_content
1 0.000 -0.307 0.250 1082.7 290.5 ?
2 0.000 -0.284 0.750 1082.7 290.2 ?
3 0.189 0.332 0.189 54.9 24.3 ?
4 0.189 0.668 0.689 54.9 28.0 ?
5 0.311 0.168 0.811 54.9 26.1 ?
6 0.500 0.713 0.750 1082.7 290.2 ?
7 0.500 0.045 0.250 1082.7 290.5 ?
8 0.311 0.832 0.311 54.9 22.5 ?
9 0.689 0.168 0.689 54.9 28.0 ?
10 0.689 0.832 0.189 54.9 24.3 ?
11 0.811 0.332 0.311 54.9 22.5 ?
12 0.811 0.668 0.811 54.9 26.1 ?
